data_4117757
loop_
_publ_author_name
'Devin C. Schmitt'
'Neel Haldolaarachchige'
'Yimin Xiong'
'David P. Young'
'Rongying Jin'
'Julia Y. Chan'

_publ_section_title
;
 Probing the Lower Limit of Lattice Thermal Conductivity in an Ordered
 Extended Solid: Gd117Co56Sn112, a Phonon Glass-Electron Crystal System
;
_journal_name_full 'Journal of the American Chemical Society'
_journal_page_first 5965
_journal_page_last 5973
_journal_paper_doi 10.1021/ja300240g
_journal_volume 134
_journal_year 2012
_chemical_formula_moiety 'Co221.34 Gd468 Sn446'
_chemical_formula_sum 'Co225.28 Gd468 Sn446'
_chemical_formula_weight 139814.34
_chemical_name_systematic
;
 ?
;
_space_group_IT_number 225
_symmetry_cell_setting cubic
_symmetry_space_group_name_Hall '-F 4 2 3'
_symmetry_space_group_name_H-M 'F m -3 m'
_atom_sites_solution_primary direct
_atom_sites_solution_secondary difmap
_audit_creation_method SHELXL-97
_cell_angle_alpha 90.00
_cell_angle_beta 90.00
_cell_angle_gamma 90.00
_cell_formula_units_Z 1
_cell_length_a 30.159(3)
_cell_length_b 30.159(3)
_cell_length_c 30.159(3)
_cell_measurement_reflns_used 3519
_cell_measurement_temperature 298(2)
_cell_measurement_theta_max 30.034
_cell_measurement_theta_min 3.395
_cell_volume 27432(5)
_computing_structure_refinement 'SHELXL-97 (Sheldrick, 2008)'
_diffrn_ambient_temperature 298(2)
_diffrn_measured_fraction_theta_full 0.996
_diffrn_measured_fraction_theta_max 0.996
_diffrn_measurement_device_type 'Nonius KappaCCD'
_diffrn_measurement_method '\w and \f scans'
_diffrn_radiation_monochromator graphite
_diffrn_radiation_source 'fine-focus sealed tube'
_diffrn_radiation_type MoK\a
_diffrn_radiation_wavelength 0.71073
_diffrn_reflns_av_R_equivalents 0.0495
_diffrn_reflns_av_sigmaI/netI 0.0333
_diffrn_reflns_limit_h_max 42
_diffrn_reflns_limit_h_min -42
_diffrn_reflns_limit_k_max 30
_diffrn_reflns_limit_k_min -29
_diffrn_reflns_limit_l_max 28
_diffrn_reflns_limit_l_min -28
_diffrn_reflns_number 96152
_diffrn_reflns_theta_full 29.99
_diffrn_reflns_theta_max 29.99
_diffrn_reflns_theta_min 3.51
_exptl_absorpt_coefficient_mu 41.036
_exptl_absorpt_correction_T_max 0.3724
_exptl_absorpt_correction_T_min 0.2334
_exptl_absorpt_correction_type multi-scan
_exptl_absorpt_process_details 'HKL Scalepack (Otwinowski & Minor 1997)'
_exptl_crystal_colour black
_exptl_crystal_density_diffrn 8.463
_exptl_crystal_description cubic
_exptl_crystal_F_000 58335
_exptl_crystal_size_max 0.05
_exptl_crystal_size_mid 0.05
_exptl_crystal_size_min 0.03
_refine_diff_density_max 3.778
_refine_diff_density_min -3.371
_refine_diff_density_rms 0.385
_refine_ls_extinction_coef 0.0000006(1)
_refine_ls_extinction_expression Fc^*^=kFc[1+0.001xFc^2^\l^3^/sin(2\q)]^-1/4^
_refine_ls_extinction_method SHELXL
_refine_ls_goodness_of_fit_ref 1.492
_refine_ls_matrix_type full
_refine_ls_number_parameters 101
_refine_ls_number_reflns 2013
_refine_ls_number_restraints 0
_refine_ls_restrained_S_all 1.492
_refine_ls_R_factor_all 0.0490
_refine_ls_R_factor_gt 0.0318
_refine_ls_shift/su_max 0.001
_refine_ls_shift/su_mean 0.000
_refine_ls_structure_factor_coef Fsqd
_refine_ls_weighting_details 'calc w=1/[\s^2^(Fo^2^)+(0.0140P)^2^+9.9900P] where P=(Fo^2^+2Fc^2^)/3'
_refine_ls_weighting_scheme calc
_refine_ls_wR_factor_gt 0.0548
_refine_ls_wR_factor_ref 0.0568
_reflns_number_gt 1637
_reflns_number_total 2013
_reflns_threshold_expression I>2\s(I)
_cod_data_source_file ja300240g_si_006.cif
_cod_data_source_block shelxl
_cod_database_code 4117757

loop_
_symmetry_equiv_pos_as_xyz
'x, y, z'
'-x, -y, z'
'x, -y, -z'
'-x, y, -z'
'z, x, y'
'y, z, x'
'-z, -x, y'
'-y, z, -x'
'z, -x, -y'
'-y, -z, x'
'-z, x, -y'
'y, -z, -x'
'-y, -x, -z'
'y, x, -z'
'y, -x, z'
'-y, x, z'
'-x, -z, -y'
'-z, -y, -x'
'x, z, -y'
'-z, y, x'
'x, -z, y'
'z, y, -x'
'-x, z, y'
'z, -y, x'
'x, y+1/2, z+1/2'
'-x, -y+1/2, z+1/2'
'x, -y+1/2, -z+1/2'
'-x, y+1/2, -z+1/2'
'z, x+1/2, y+1/2'
'y, z+1/2, x+1/2'
'-z, -x+1/2, y+1/2'
'-y, z+1/2, -x+1/2'
'z, -x+1/2, -y+1/2'
'-y, -z+1/2, x+1/2'
'-z, x+1/2, -y+1/2'
'y, -z+1/2, -x+1/2'
'-y, -x+1/2, -z+1/2'
'y, x+1/2, -z+1/2'
'y, -x+1/2, z+1/2'
'-y, x+1/2, z+1/2'
'-x, -z+1/2, -y+1/2'
'-z, -y+1/2, -x+1/2'
'x, z+1/2, -y+1/2'
'-z, y+1/2, x+1/2'
'x, -z+1/2, y+1/2'
'z, y+1/2, -x+1/2'
'-x, z+1/2, y+1/2'
'z, -y+1/2, x+1/2'
'x+1/2, y, z+1/2'
'-x+1/2, -y, z+1/2'
'x+1/2, -y, -z+1/2'
'-x+1/2, y, -z+1/2'
'z+1/2, x, y+1/2'
'y+1/2, z, x+1/2'
'-z+1/2, -x, y+1/2'
'-y+1/2, z, -x+1/2'
'z+1/2, -x, -y+1/2'
'-y+1/2, -z, x+1/2'
'-z+1/2, x, -y+1/2'
'y+1/2, -z, -x+1/2'
'-y+1/2, -x, -z+1/2'
'y+1/2, x, -z+1/2'
'y+1/2, -x, z+1/2'
'-y+1/2, x, z+1/2'
'-x+1/2, -z, -y+1/2'
'-z+1/2, -y, -x+1/2'
'x+1/2, z, -y+1/2'
'-z+1/2, y, x+1/2'
'x+1/2, -z, y+1/2'
'z+1/2, y, -x+1/2'
'-x+1/2, z, y+1/2'
'z+1/2, -y, x+1/2'
'x+1/2, y+1/2, z'
'-x+1/2, -y+1/2, z'
'x+1/2, -y+1/2, -z'
'-x+1/2, y+1/2, -z'
'z+1/2, x+1/2, y'
'y+1/2, z+1/2, x'
'-z+1/2, -x+1/2, y'
'-y+1/2, z+1/2, -x'
'z+1/2, -x+1/2, -y'
'-y+1/2, -z+1/2, x'
'-z+1/2, x+1/2, -y'
'y+1/2, -z+1/2, -x'
'-y+1/2, -x+1/2, -z'
'y+1/2, x+1/2, -z'
'y+1/2, -x+1/2, z'
'-y+1/2, x+1/2, z'
'-x+1/2, -z+1/2, -y'
'-z+1/2, -y+1/2, -x'
'x+1/2, z+1/2, -y'
'-z+1/2, y+1/2, x'
'x+1/2, -z+1/2, y'
'z+1/2, y+1/2, -x'
'-x+1/2, z+1/2, y'
'z+1/2, -y+1/2, x'
'-x, -y, -z'
'x, y, -z'
'-x, y, z'
'x, -y, z'
'-z, -x, -y'
'-y, -z, -x'
'z, x, -y'
'y, -z, x'
'-z, x, y'
'y, z, -x'
'z, -x, y'
'-y, z, x'
'y, x, z'
'-y, -x, z'
'-y, x, -z'
'y, -x, -z'
'x, z, y'
'z, y, x'
'-x, -z, y'
'z, -y, -x'
'-x, z, -y'
'-z, -y, x'
'x, -z, -y'
'-z, y, -x'
'-x, -y+1/2, -z+1/2'
'x, y+1/2, -z+1/2'
'-x, y+1/2, z+1/2'
'x, -y+1/2, z+1/2'
'-z, -x+1/2, -y+1/2'
'-y, -z+1/2, -x+1/2'
'z, x+1/2, -y+1/2'
'y, -z+1/2, x+1/2'
'-z, x+1/2, y+1/2'
'y, z+1/2, -x+1/2'
'z, -x+1/2, y+1/2'
'-y, z+1/2, x+1/2'
'y, x+1/2, z+1/2'
'-y, -x+1/2, z+1/2'
'-y, x+1/2, -z+1/2'
'y, -x+1/2, -z+1/2'
'x, z+1/2, y+1/2'
'z, y+1/2, x+1/2'
'-x, -z+1/2, y+1/2'
'z, -y+1/2, -x+1/2'
'-x, z+1/2, -y+1/2'
'-z, -y+1/2, x+1/2'
'x, -z+1/2, -y+1/2'
'-z, y+1/2, -x+1/2'
'-x+1/2, -y, -z+1/2'
'x+1/2, y, -z+1/2'
'-x+1/2, y, z+1/2'
'x+1/2, -y, z+1/2'
'-z+1/2, -x, -y+1/2'
'-y+1/2, -z, -x+1/2'
'z+1/2, x, -y+1/2'
'y+1/2, -z, x+1/2'
'-z+1/2, x, y+1/2'
'y+1/2, z, -x+1/2'
'z+1/2, -x, y+1/2'
'-y+1/2, z, x+1/2'
'y+1/2, x, z+1/2'
'-y+1/2, -x, z+1/2'
'-y+1/2, x, -z+1/2'
'y+1/2, -x, -z+1/2'
'x+1/2, z, y+1/2'
'z+1/2, y, x+1/2'
'-x+1/2, -z, y+1/2'
'z+1/2, -y, -x+1/2'
'-x+1/2, z, -y+1/2'
'-z+1/2, -y, x+1/2'
'x+1/2, -z, -y+1/2'
'-z+1/2, y, -x+1/2'
'-x+1/2, -y+1/2, -z'
'x+1/2, y+1/2, -z'
'-x+1/2, y+1/2, z'
'x+1/2, -y+1/2, z'
'-z+1/2, -x+1/2, -y'
'-y+1/2, -z+1/2, -x'
'z+1/2, x+1/2, -y'
'y+1/2, -z+1/2, x'
'-z+1/2, x+1/2, y'
'y+1/2, z+1/2, -x'
'z+1/2, -x+1/2, y'
'-y+1/2, z+1/2, x'
'y+1/2, x+1/2, z'
'-y+1/2, -x+1/2, z'
'-y+1/2, x+1/2, -z'
'y+1/2, -x+1/2, -z'
'x+1/2, z+1/2, y'
'z+1/2, y+1/2, x'
'-x+1/2, -z+1/2, y'
'z+1/2, -y+1/2, -x'
'-x+1/2, z+1/2, -y'
'-z+1/2, -y+1/2, x'
'x+1/2, -z+1/2, -y'
'-z+1/2, y+1/2, -x'

loop_
_atom_site_label
_atom_site_type_symbol
_atom_site_fract_x
_atom_site_fract_y
_atom_site_fract_z
_atom_site_U_iso_or_equiv
_atom_site_adp_type
_atom_site_occupancy
_atom_site_symmetry_multiplicity
_atom_site_calc_flag
_atom_site_refinement_flags
Gd01 Gd 0.067788(14) 0.067788(14) 0.15507(2) 0.00966(13) Uani 1 2 d S
Gd02 Gd 0.179230(14) 0.179230(14) 0.40586(2) 0.00952(13) Uani 1 2 d S
Gd03 Gd 0.200403(13) 0.200403(13) 0.067189(19) 0.00763(13) Uani 1 2 d S
Gd04 Gd 0.253620(19) 0.105016(19) 0.0000 0.00806(13) Uani 1 2 d S
Gd05 Gd 0.11773(18) 0.11773(18) 0.5000 0.0080(3) Uiso 0.59(3) 4 d SP
Gd15 Gd 0.1243(2) 0.1243(2) 0.5000 0.0080(3) Uiso 0.41(3) 4 d SP
Gd06 Gd 0.3486(2) 0.0000 0.0000 0.0093(4) Uiso 0.555(14) 8 d SP
Gd16 Gd 0.3356(3) 0.0000 0.0000 0.0093(4) Uiso 0.445(14) 8 d SP
Gd07 Gd 0.2500 0.2500 0.2500 0.0085(4) Uani 1 24 d S
Gd08 Gd 0.0000 0.0000 0.0000 0.0113(6) Uani 1 48 d S
Co01 Co 0.16926(4) 0.16926(4) 0.23133(5) 0.0099(3) Uani 1 2 d S
Co02 Co 0.07970(7) 0.07970(7) 0.01525(10) 0.0107(7) Uani 0.50 2 d SP
Co03 Co 0.39274(7) 0.39274(7) 0.39274(7) 0.0213(7) Uani 1 6 d S
Co04 Co 0.30774(5) 0.30774(5) 0.30774(5) 0.0055(5) Uani 1 6 d S
Co05 Co 0.4845(9) 0.0000 0.0000 0.010 Uiso 0.088(7) 8 d SP
Co06 Co 0.05714(12) 0.05714(12) 0.05714(12) 0.005(2) Uani 0.417(12) 6 d SP
Co07 Co 0.4223(14) 0.0000 0.0000 0.010 Uiso 0.076(8) 8 d SP
Sn01 Sn 0.072852(19) 0.072852(19) 0.32321(3) 0.00783(17) Uani 1 2 d S
Sn02 Sn 0.108378(18) 0.108378(18) 0.24026(3) 0.00823(17) Uani 1 2 d S
Sn03 Sn 0.20865(3) 0.20865(3) 0.5000 0.0101(2) Uani 1 4 d S
Sn04 Sn 0.14535(3) 0.14535(3) 0.0000 0.0073(2) Uani 1 4 d S
Sn05 Sn 0.2500 0.2500 0.14087(4) 0.0078(2) Uani 1 4 d S
Sn06 Sn 0.14657(3) 0.14657(3) 0.14657(3) 0.0090(3) Uani 1 6 d S
Sn07 Sn 0.10880(6) 0.0000 0.0000 0.0085(6) Uani 0.917(7) 8 d SP
Sn08 Sn 0.21581(5) 0.0000 0.0000 0.0100(3) Uani 1 8 d S
Sn09 Sn 0.4462(3) 0.4462(3) 0.4462(3) 0.0281(14) Uani 0.89(5) 6 d SP
Sn19 Sn 0.4374(15) 0.4374(15) 0.4374(15) 0.0281(14) Uani 0.11(5) 6 d SP

loop_
_atom_site_aniso_label
_atom_site_aniso_U_11
_atom_site_aniso_U_22
_atom_site_aniso_U_33
_atom_site_aniso_U_23
_atom_site_aniso_U_13
_atom_site_aniso_U_12
Gd01 0.00868(19) 0.00868(19) 0.0116(3) 0.00172(16) 0.00172(16) 0.0025(2)
Gd02 0.00843(19) 0.00843(19) 0.0117(3) -0.00137(17) -0.00137(17) 0.0009(2)
Gd03 0.00748(18) 0.00748(18) 0.0079(3) -0.00052(15) -0.00052(15) 0.0002(2)
Gd04 0.0077(3) 0.0100(3) 0.0065(3) 0.000 0.000 0.0002(2)
Gd07 0.0085(4) 0.0085(4) 0.0085(4) 0.000 0.000 0.000
Gd08 0.0113(6) 0.0113(6) 0.0113(6) 0.000 0.000 0.000
Co01 0.0089(5) 0.0089(5) 0.0121(8) 0.0004(5) 0.0004(5) 0.0013(6)
Co02 0.0097(9) 0.0097(9) 0.0126(17) -0.0022(8) -0.0022(8) 0.0013(12)
Co03 0.0213(7) 0.0213(7) 0.0213(7) 0.0111(9) 0.0111(9) 0.0111(9)
Co04 0.0055(5) 0.0055(5) 0.0055(5) 0.0031(6) 0.0031(6) 0.0031(6)
Co06 0.005(2) 0.005(2) 0.005(2) 0.0021(15) 0.0021(15) 0.0021(15)
Sn01 0.0076(2) 0.0076(2) 0.0083(4) -0.0001(2) -0.0001(2) 0.0004(3)
Sn02 0.0083(2) 0.0083(2) 0.0081(4) 0.0005(2) 0.0005(2) -0.0002(3)
Sn03 0.0114(4) 0.0114(4) 0.0076(5) 0.000 0.000 0.0025(5)
Sn04 0.0078(3) 0.0078(3) 0.0063(5) 0.000 0.000 -0.0008(4)
Sn05 0.0084(3) 0.0084(3) 0.0065(5) 0.000 0.000 -0.0004(5)
Sn06 0.0090(3) 0.0090(3) 0.0090(3) 0.0006(3) 0.0006(3) 0.0006(3)
Sn07 0.0120(10) 0.0067(7) 0.0067(7) 0.000 0.000 0.000
Sn08 0.0127(8) 0.0087(5) 0.0087(5) 0.000 0.000 0.000
Sn09 0.0281(14) 0.0281(14) 0.0281(14) 0.0036(15) 0.0036(15) 0.0036(15)
Sn19 0.0281(14) 0.0281(14) 0.0281(14) 0.0036(15) 0.0036(15) 0.0036(15)

loop_
_atom_type_symbol
_atom_type_description
_atom_type_scat_dispersion_real
_atom_type_scat_dispersion_imag
_atom_type_scat_source
Co Co 0.3494 0.9721 'International Tables Vol C Tables 4.2.6.8 and 6.1.1.4'
Sn Sn -0.6537 1.4246 'International Tables Vol C Tables 4.2.6.8 and 6.1.1.4'
Gd Gd -0.1653 3.9035 'International Tables Vol C Tables 4.2.6.8 and 6.1.1.4'

loop_
_geom_angle_atom_site_label_1
_geom_angle_atom_site_label_2
_geom_angle_atom_site_label_3
_geom_angle
_geom_angle_site_symmetry_1
_geom_angle_site_symmetry_3
Co02 Gd01 Co02 58.94(13) 6 5
Co02 Gd01 Co06 31.66(7) 6 .
Co02 Gd01 Co06 31.66(7) 5 .
Co02 Gd01 Sn02 147.99(6) 6 .
Co02 Gd01 Sn02 147.99(6) 5 .
Co06 Gd01 Sn02 154.77(9) . .
Co02 Gd01 Sn04 57.02(7) 6 6
Co02 Gd01 Sn04 115.66(7) 5 6
Co06 Gd01 Sn04 85.26(2) . 6
Sn02 Gd01 Sn04 92.32(2) . 6
Co02 Gd01 Sn04 115.66(7) 6 5
Co02 Gd01 Sn04 57.02(7) 5 5
Co06 Gd01 Sn04 85.26(2) . 5
Sn02 Gd01 Sn04 92.32(2) . 5
Sn04 Gd01 Sn04 166.77(3) 6 5
Co02 Gd01 Sn07 50.74(5) 6 6
Co02 Gd01 Sn07 50.74(5) 5 6
Co06 Gd01 Sn07 55.50(9) . 6
Sn02 Gd01 Sn07 149.73(4) . 6
Sn04 Gd01 Sn07 91.111(19) 6 6
Sn04 Gd01 Sn07 91.111(19) 5 6
Co02 Gd01 Sn06 104.32(5) 6 .
Co02 Gd01 Sn06 104.32(5) 5 .
Co06 Gd01 Sn06 94.38(9) . .
Sn02 Gd01 Sn06 60.39(2) . .
Sn04 Gd01 Sn06 85.770(14) 6 .
Sn04 Gd01 Sn06 85.770(14) 5 .
Sn07 Gd01 Sn06 149.88(4) 6 .
Co02 Gd01 Co02 67.10(10) 6 105
Co02 Gd01 Co02 12.87(9) 5 105
Co06 Gd01 Co02 43.26(7) . 105
Sn02 Gd01 Co02 143.46(5) . 105
Sn04 Gd01 Co02 123.95(6) 6 105
Sn04 Gd01 Co02 51.37(5) 5 105
Sn07 Gd01 Co02 46.20(4) 6 105
Sn06 Gd01 Co02 113.20(3) . 105
Co02 Gd01 Co02 12.87(9) 6 104
Co02 Gd01 Co02 67.10(10) 5 104
Co06 Gd01 Co02 43.26(7) . 104
Sn02 Gd01 Co02 143.46(5) . 104
Sn04 Gd01 Co02 51.37(5) 6 104
Sn04 Gd01 Co02 123.95(6) 5 104
Sn07 Gd01 Co02 46.20(4) 6 104
Sn06 Gd01 Co02 113.20(3) . 104
Co02 Gd01 Co02 73.08(10) 105 104
Co02 Gd01 Sn08 99.99(5) 6 6
Co02 Gd01 Sn08 99.99(5) 5 6
Co06 Gd01 Sn08 113.62(9) . 6
Sn02 Gd01 Sn08 91.61(3) . 6
Sn04 Gd01 Sn08 96.124(11) 6 6
Sn04 Gd01 Sn08 96.124(11) 5 6
Sn07 Gd01 Sn08 58.12(4) 6 6
Sn06 Gd01 Sn08 152.00(3) . 6
Co02 Gd01 Sn08 88.91(4) 105 6
Co02 Gd01 Sn08 88.91(4) 104 6
Co02 Gd01 Gd01 48.23(4) 6 5
Co02 Gd01 Gd01 79.97(6) 5 5
Co06 Gd01 Gd01 51.47(7) . 5
Sn02 Gd01 Gd01 107.881(15) . 5
Sn04 Gd01 Gd01 53.384(13) 6 5
Sn04 Gd01 Gd01 113.384(13) 5 5
Sn07 Gd01 Gd01 98.22(3) 6 5
Sn06 Gd01 Gd01 56.475(15) . 5
Co02 Gd01 Gd01 92.76(4) 105 5
Co02 Gd01 Gd01 56.82(3) 104 5
Sn08 Gd01 Gd01 143.208(14) 6 5
Co04 Gd02 Co03 93.29(6) 74 74
Co04 Gd02 Sn03 145.52(5) 74 .
Co03 Gd02 Sn03 121.19(5) 74 .
Co04 Gd02 Sn02 81.897(15) 74 36
Co03 Gd02 Sn02 92.623(16) 74 36
Sn03 Gd02 Sn02 95.442(13) . 36
Co04 Gd02 Sn02 81.897(15) 74 59
Co03 Gd02 Sn02 92.623(16) 74 59
Sn03 Gd02 Sn02 95.442(13) . 59
Sn02 Gd02 Sn02 163.22(3) 36 59
Co04 Gd02 Sn01 108.89(3) 74 36
Co03 Gd02 Sn01 47.30(2) 74 36
Sn03 Gd02 Sn01 96.15(2) . 36
Sn02 Gd02 Sn01 53.170(19) 36 36
Sn02 Gd02 Sn01 137.78(3) 59 36
Co04 Gd02 Sn01 108.89(3) 74 59
Co03 Gd02 Sn01 47.30(2) 74 59
Sn03 Gd02 Sn01 96.15(2) . 59
Sn02 Gd02 Sn01 137.78(3) 36 59
Sn02 Gd02 Sn01 53.170(19) 59 59
Sn01 Gd02 Sn01 85.26(3) 36 59
Co04 Gd02 Sn05 54.34(4) 74 27
Co03 Gd02 Sn05 147.63(5) 74 27
Sn03 Gd02 Sn05 91.18(3) . 27
Sn02 Gd02 Sn05 83.521(17) 36 27
Sn02 Gd02 Sn05 83.521(17) 59 27
Sn01 Gd02 Sn05 136.513(16) 36 27
Sn01 Gd02 Sn05 136.513(16) 59 27
Co04 Gd02 Co01 44.09(3) 74 59
Co03 Gd02 Co01 113.17(4) 74 59
Sn03 Gd02 Co01 113.10(3) . 59
Sn02 Gd02 Co01 118.60(3) 36 59
Sn02 Gd02 Co01 44.94(3) 59 59
Sn01 Gd02 Co01 150.67(3) 36 59
Sn01 Gd02 Co01 93.41(2) 59 59
Sn05 Gd02 Co01 45.14(2) 27 59
Co04 Gd02 Co01 44.09(3) 74 36
Co03 Gd02 Co01 113.17(4) 74 36
Sn03 Gd02 Co01 113.10(3) . 36
Sn02 Gd02 Co01 44.94(3) 36 36
Sn02 Gd02 Co01 118.60(3) 59 36
Sn01 Gd02 Co01 93.41(2) 36 36
Sn01 Gd02 Co01 150.67(3) 59 36
Sn05 Gd02 Co01 45.14(2) 27 36
Co01 Gd02 Co01 73.69(5) 59 36
Co04 Gd02 Gd02 52.94(3) 74 59
Co03 Gd02 Gd02 54.11(4) 74 59
Sn03 Gd02 Gd02 148.090(7) . 59
Sn02 Gd02 Gd02 56.211(13) 36 59
Sn02 Gd02 Gd02 115.668(13) 59 59
Sn01 Gd02 Gd02 56.328(13) 36 59
Sn01 Gd02 Gd02 97.055(14) 59 59
Sn05 Gd02 Gd02 98.854(17) 27 59
Co01 Gd02 Gd02 94.96(2) 59 59
Co01 Gd02 Gd02 59.119(16) 36 59
Co04 Gd02 Gd02 52.94(3) 74 36
Co03 Gd02 Gd02 54.11(4) 74 36
Sn03 Gd02 Gd02 148.090(7) . 36
Sn02 Gd02 Gd02 115.668(13) 36 36
Sn02 Gd02 Gd02 56.211(13) 59 36
Sn01 Gd02 Gd02 97.055(14) 36 36
Sn01 Gd02 Gd02 56.328(13) 59 36
Sn05 Gd02 Gd02 98.854(17) 27 36
Co01 Gd02 Gd02 59.119(16) 59 36
Co01 Gd02 Gd02 94.96(2) 36 36
Gd02 Gd02 Gd02 60.0 59 36
Sn05 Gd03 Sn04 174.39(3) . .
Sn05 Gd03 Sn02 87.673(19) . 6
Sn04 Gd03 Sn02 89.466(19) . 6
Sn05 Gd03 Sn02 87.673(19) . 5
Sn04 Gd03 Sn02 89.466(19) . 5
Sn02 Gd03 Sn02 118.67(3) 6 5
Sn05 Gd03 Sn06 87.39(3) . .
Sn04 Gd03 Sn06 86.99(3) . .
Sn02 Gd03 Sn06 59.357(15) 6 .
Sn02 Gd03 Sn06 59.357(15) 5 .
Sn05 Gd03 Co01 48.36(3) . 6
Sn04 Gd03 Co01 126.81(3) . 6
Sn02 Gd03 Co01 46.43(3) 6 6
Sn02 Gd03 Co01 89.45(3) 5 6
Sn06 Gd03 Co01 48.40(3) . 6
Sn05 Gd03 Co01 48.36(3) . 5
Sn04 Gd03 Co01 126.81(3) . 5
Sn02 Gd03 Co01 89.45(3) 6 5
Sn02 Gd03 Co01 46.43(3) 5 5
Sn06 Gd03 Co01 48.40(3) . 5
Co01 Gd03 Co01 46.54(5) 6 5
Sn05 Gd03 Sn03 90.153(18) . 147_554
Sn04 Gd03 Sn03 94.655(18) . 147_554
Sn02 Gd03 Sn03 151.56(3) 6 147_554
Sn02 Gd03 Sn03 89.54(2) 5 147_554
Sn06 Gd03 Sn03 148.867(18) . 147_554
Co01 Gd03 Sn03 138.51(3) 6 147_554
Co01 Gd03 Sn03 109.97(3) 5 147_554
Sn05 Gd03 Sn03 90.153(18) . 27
Sn04 Gd03 Sn03 94.655(18) . 27
Sn02 Gd03 Sn03 89.54(2) 6 27
Sn02 Gd03 Sn03 151.56(3) 5 27
Sn06 Gd03 Sn03 148.867(18) . 27
Co01 Gd03 Sn03 109.97(3) 6 27
Co01 Gd03 Sn03 138.51(3) 5 27
Sn03 Gd03 Sn03 62.10(4) 147_554 27
Sn05 Gd03 Gd02 57.151(12) . 27
Sn04 Gd03 Gd02 124.403(12) . 27
Sn02 Gd03 Gd02 54.617(15) 6 27
Sn02 Gd03 Gd02 142.82(2) 5 27
Sn06 Gd03 Gd02 103.443(19) . 27
Co01 Gd03 Gd02 59.14(3) 6 27
Co01 Gd03 Gd02 96.82(3) 5 27
Sn03 Gd03 Gd02 101.15(2) 147_554 27
Sn03 Gd03 Gd02 50.836(16) 27 27
Sn05 Gd03 Gd02 57.151(12) . 52
Sn04 Gd03 Gd02 124.403(12) . 52
Sn02 Gd03 Gd02 142.82(2) 6 52
Sn02 Gd03 Gd02 54.617(15) 5 52
Sn06 Gd03 Gd02 103.443(19) . 52
Co01 Gd03 Gd02 96.82(3) 6 52
Co01 Gd03 Gd02 59.14(3) 5 52
Sn03 Gd03 Gd02 50.836(16) 147_554 52
Sn03 Gd03 Gd02 101.15(2) 27 52
Gd02 Gd03 Gd02 106.202(18) 27 52
Sn05 Gd03 Gd04 122.671(11) . .
Sn04 Gd03 Gd04 58.778(11) . .
Sn02 Gd03 Gd04 145.57(2) 6 .
Sn02 Gd03 Gd04 54.205(13) 5 .
Sn06 Gd03 Gd04 102.545(18) . .
Co01 Gd03 Gd04 143.58(3) 6 .
Co01 Gd03 Gd04 99.05(3) 5 .
Sn03 Gd03 Gd04 53.895(16) 147_554 .
Sn03 Gd03 Gd04 104.83(2) 27 .
Gd02 Gd03 Gd04 153.953(19) 27 .
Gd02 Gd03 Gd04 65.663(11) 52 .
Sn01 Gd04 Sn01 87.08(3) 103 5
Sn01 Gd04 Sn02 53.591(19) 103 103
Sn01 Gd04 Sn02 140.64(3) 5 103
Sn01 Gd04 Sn02 140.64(3) 103 5
Sn01 Gd04 Sn02 53.591(19) 5 5
Sn02 Gd04 Sn02 165.52(3) 103 5
Sn01 Gd04 Sn03 93.48(2) 103 147_554
Sn01 Gd04 Sn03 93.48(2) 5 147_554
Sn02 Gd04 Sn03 90.739(15) 103 147_554
Sn02 Gd04 Sn03 90.739(15) 5 147_554
Sn01 Gd04 Sn08 86.37(3) 103 .
Sn01 Gd04 Sn08 86.37(3) 5 .
Sn02 Gd04 Sn08 89.286(15) 103 .
Sn02 Gd04 Sn08 89.287(15) 5 .
Sn03 Gd04 Sn08 179.80(4) 147_554 .
Sn01 Gd04 Sn04 136.287(15) 103 .
Sn01 Gd04 Sn04 136.287(15) 5 .
Sn02 Gd04 Sn04 82.802(16) 103 .
Sn02 Gd04 Sn04 82.802(16) 5 .
Sn03 Gd04 Sn04 89.57(3) 147_554 .
Sn08 Gd04 Sn04 90.63(3) . .
Sn01 Gd04 Gd15 52.95(7) 103 147_554
Sn01 Gd04 Gd15 52.95(7) 5 147_554
Sn02 Gd04 Gd15 96.658(18) 103 147_554
Sn02 Gd04 Gd15 96.658(18) 5 147_554
Sn03 Gd04 Gd15 61.02(13) 147_554 147_554
Sn08 Gd04 Gd15 118.78(13) . 147_554
Sn04 Gd04 Gd15 150.59(13) . 147_554
Sn01 Gd04 Gd01 93.128(14) 103 103
Sn01 Gd04 Gd01 143.13(2) 5 103
Sn02 Gd04 Gd01 51.405(17) 103 103
Sn02 Gd04 Gd01 116.73(2) 5 103
Sn03 Gd04 Gd01 123.25(2) 147_554 103
Sn08 Gd04 Gd01 56.90(2) . 103
Sn04 Gd04 Gd01 50.696(15) . 103
Gd15 Gd04 Gd01 145.43(4) 147_554 103
Sn01 Gd04 Gd01 143.13(2) 103 5
Sn01 Gd04 Gd01 93.128(14) 5 5
Sn02 Gd04 Gd01 116.73(2) 103 5
Sn02 Gd04 Gd01 51.405(17) 5 5
Sn03 Gd04 Gd01 123.25(2) 147_554 5
Sn08 Gd04 Gd01 56.90(2) . 5
Sn04 Gd04 Gd01 50.696(15) . 5
Gd15 Gd04 Gd01 145.43(4) 147_554 5
Gd01 Gd04 Gd01 65.518(19) 103 5
Sn01 Gd04 Gd03 149.34(2) 103 .
Sn01 Gd04 Gd03 97.954(17) 5 .
Sn02 Gd04 Gd03 116.496(19) 103 .
Sn02 Gd04 Gd03 53.603(13) 5 .
Sn03 Gd04 Gd03 56.151(18) 147_554 .
Sn08 Gd04 Gd03 124.01(3) . .
Sn04 Gd04 Gd03 49.566(15) . .
Gd15 Gd04 Gd03 107.09(11) 147_554 .
Gd01 Gd04 Gd03 100.258(16) 103 .
Gd01 Gd04 Gd03 67.112(13) 5 .
Sn01 Gd04 Gd03 97.954(17) 103 98
Sn01 Gd04 Gd03 149.34(2) 5 98
Sn02 Gd04 Gd03 53.603(13) 103 98
Sn02 Gd04 Gd03 116.496(19) 5 98
Sn03 Gd04 Gd03 56.151(18) 147_554 98
Sn08 Gd04 Gd03 124.01(3) . 98
Sn04 Gd04 Gd03 49.566(15) . 98
Gd15 Gd04 Gd03 107.09(11) 147_554 98
Gd01 Gd04 Gd03 67.112(13) 103 98
Gd01 Gd04 Gd03 100.258(16) 5 98
Gd03 Gd04 Gd03 63.194(17) . 98
Sn19 Gd05 Sn19 77(3) 74 169_556
Sn19 Gd05 Sn01 120.9(9) 74 153
Sn19 Gd05 Sn01 68.7(10) 169_556 153
Sn19 Gd05 Sn01 120.9(9) 74 128
Sn19 Gd05 Sn01 68.7(10) 169_556 128
Sn01 Gd05 Sn01 89.96(4) 153 128
Sn19 Gd05 Sn01 68.7(10) 74 36
Sn19 Gd05 Sn01 120.9(9) 169_556 36
Sn01 Gd05 Sn01 168.9(3) 153 36
Sn01 Gd05 Sn01 88.97(4) 128 36
Sn19 Gd05 Sn01 68.7(10) 74 59
Sn19 Gd05 Sn01 120.9(9) 169_556 59
Sn01 Gd05 Sn01 88.97(4) 153 59
Sn01 Gd05 Sn01 168.9(3) 128 59
Sn01 Gd05 Sn01 89.96(4) 36 59
Sn19 Gd05 Sn09 8.0(13) 74 74
Sn19 Gd05 Sn09 69.5(17) 169_556 74
Sn01 Gd05 Sn09 116.2(2) 153 74
Sn01 Gd05 Sn09 116.2(2) 128 74
Sn01 Gd05 Sn09 74.02(19) 36 74
Sn01 Gd05 Sn09 74.02(19) 59 74
Sn19 Gd05 Sn09 69.5(17) 74 169_556
Sn19 Gd05 Sn09 8.0(13) 169_556 169_556
Sn01 Gd05 Sn09 74.02(19) 153 169_556
Sn01 Gd05 Sn09 74.02(19) 128 169_556
Sn01 Gd05 Sn09 116.2(2) 36 169_556
Sn01 Gd05 Sn09 116.2(2) 59 169_556
Sn09 Gd05 Sn09 61.5(5) 74 169_556
Sn19 Gd05 Co03 43.4(15) 74 74
Sn19 Gd05 Co03 120.9(15) 169_556 74
Sn01 Gd05 Co03 135.02(2) 153 74
Sn01 Gd05 Co03 135.02(2) 128 74
Sn01 Gd05 Co03 47.08(2) 36 74
Sn01 Gd05 Co03 47.08(2) 59 74
Sn09 Gd05 Co03 51.4(3) 74 74
Sn09 Gd05 Co03 112.9(3) 169_556 74
Sn19 Gd05 Co03 120.9(15) 74 169_556
Sn19 Gd05 Co03 43.4(15) 169_556 169_556
Sn01 Gd05 Co03 47.08(2) 153 169_556
Sn01 Gd05 Co03 47.08(2) 128 169_556
Sn01 Gd05 Co03 135.02(2) 36 169_556
Sn01 Gd05 Co03 135.02(2) 59 169_556
Sn09 Gd05 Co03 112.9(3) 74 169_556
Sn09 Gd05 Co03 51.4(3) 169_556 169_556
Co03 Gd05 Co03 164.3(3) 74 169_556
Sn19 Gd05 Gd06 67.8(5) 74 145
Sn19 Gd05 Gd06 67.8(5) 169_556 145
Sn01 Gd05 Gd06 55.16(7) 153 145
Sn01 Gd05 Gd06 131.67(12) 128 145
Sn01 Gd05 Gd06 131.67(12) 36 145
Sn01 Gd05 Gd06 55.16(7) 59 145
Sn09 Gd05 Gd06 65.35(15) 74 145
Sn09 Gd05 Gd06 65.35(15) 169_556 145
Co03 Gd05 Gd06 86.19(8) 74 145
Co03 Gd05 Gd06 86.19(8) 169_556 145
Sn19 Gd05 Gd06 67.8(5) 74 125
Sn19 Gd05 Gd06 67.8(5) 169_556 125
Sn01 Gd05 Gd06 131.67(12) 153 125
Sn01 Gd05 Gd06 55.16(7) 128 125
Sn01 Gd05 Gd06 55.16(7) 36 125
Sn01 Gd05 Gd06 131.67(12) 59 125
Sn09 Gd05 Gd06 65.35(15) 74 125
Sn09 Gd05 Gd06 65.35(15) 169_556 125
Co03 Gd05 Gd06 86.19(8) 74 125
Co03 Gd05 Gd06 86.19(8) 169_556 125
Gd06 Gd05 Gd06 121.9(3) 145 125
Sn01 Gd15 Sn01 90.50(3) 153 128
Sn01 Gd15 Sn01 179.2(4) 153 36
Sn01 Gd15 Sn01 89.50(3) 128 36
Sn01 Gd15 Sn01 89.50(3) 153 59
Sn01 Gd15 Sn01 179.2(4) 128 59
Sn01 Gd15 Sn01 90.50(3) 36 59
Sn01 Gd15 Sn19 114.6(9) 153 74
Sn01 Gd15 Sn19 114.6(9) 128 74
Sn01 Gd15 Sn19 66.1(9) 36 74
Sn01 Gd15 Sn19 66.1(9) 59 74
Sn01 Gd15 Sn19 66.1(9) 153 169_556
Sn01 Gd15 Sn19 66.1(9) 128 169_556
Sn01 Gd15 Sn19 114.6(9) 36 169_556
Sn01 Gd15 Sn19 114.6(9) 59 169_556
Sn19 Gd15 Sn19 71(3) 74 169_556
Sn01 Gd15 Co03 133.50(9) 153 74
Sn01 Gd15 Co03 133.50(9) 128 74
Sn01 Gd15 Co03 46.74(3) 36 74
Sn01 Gd15 Co03 46.74(3) 59 74
Sn19 Gd15 Co03 41.7(14) 74 74
Sn19 Gd15 Co03 113.0(14) 169_556 74
Sn01 Gd15 Co03 46.74(3) 153 169_556
Sn01 Gd15 Co03 46.74(3) 128 169_556
Sn01 Gd15 Co03 133.50(9) 36 169_556
Sn01 Gd15 Co03 133.50(9) 59 169_556
Sn19 Gd15 Co03 113.0(14) 74 169_556
Sn19 Gd15 Co03 41.7(14) 169_556 169_556
Co03 Gd15 Co03 154.7(4) 74 169_556
Sn01 Gd15 Sn09 109.9(3) 153 74
Sn01 Gd15 Sn09 109.9(3) 128 74
Sn01 Gd15 Sn09 70.85(19) 36 74
Sn01 Gd15 Sn09 70.85(19) 59 74
Sn19 Gd15 Sn09 7.3(12) 74 74
Sn19 Gd15 Sn09 64.0(16) 169_556 74
Co03 Gd15 Sn09 49.0(2) 74 74
Co03 Gd15 Sn09 105.7(3) 169_556 74
Sn01 Gd15 Sn09 70.85(19) 153 169_556
Sn01 Gd15 Sn09 70.85(19) 128 169_556
Sn01 Gd15 Sn09 109.9(3) 36 169_556
Sn01 Gd15 Sn09 109.9(3) 59 169_556
Sn19 Gd15 Sn09 64.0(16) 74 169_556
Sn19 Gd15 Sn09 7.3(12) 169_556 169_556
Co03 Gd15 Sn09 105.7(3) 74 169_556
Co03 Gd15 Sn09 49.0(2) 169_556 169_556
Sn09 Gd15 Sn09 56.7(5) 74 169_556
Sn01 Gd15 Sn03 89.60(19) 153 .
Sn01 Gd15 Sn03 89.60(19) 128 .
Sn01 Gd15 Sn03 89.60(19) 36 .
Sn01 Gd15 Sn03 89.60(19) 59 .
Sn19 Gd15 Sn03 144.4(14) 74 .
Sn19 Gd15 Sn03 144.4(14) 169_556 .
Co03 Gd15 Sn03 102.67(19) 74 .
Co03 Gd15 Sn03 102.67(19) 169_556 .
Sn09 Gd15 Sn03 151.7(2) 74 .
Sn09 Gd15 Sn03 151.7(2) 169_556 .
Sn01 Gd15 Gd02 56.81(8) 153 98_556
Sn01 Gd15 Gd02 56.81(8) 128 98_556
Sn01 Gd15 Gd02 122.6(2) 36 98_556
Sn01 Gd15 Gd02 122.6(2) 59 98_556
Sn19 Gd15 Gd02 165.1(14) 74 98_556
Sn19 Gd15 Gd02 93.9(14) 169_556 98_556
Co03 Gd15 Gd02 153.1(3) 74 98_556
Co03 Gd15 Gd02 52.19(8) 169_556 98_556
Sn09 Gd15 Gd02 157.9(3) 74 98_556
Sn09 Gd15 Gd02 101.2(2) 169_556 98_556
Sn03 Gd15 Gd02 50.48(13) . 98_556
Co07 Gd06 Sn01 103.83(12) . 9
Co07 Gd06 Sn01 103.83(12) . 107
Sn01 Gd06 Sn01 86.72(5) 9 107
Co07 Gd06 Sn01 103.83(12) . 103
Sn01 Gd06 Sn01 86.72(5) 9 103
Sn01 Gd06 Sn01 152.3(2) 107 103
Co07 Gd06 Sn01 103.83(12) . 5
Sn01 Gd06 Sn01 152.3(2) 9 5
Sn01 Gd06 Sn01 86.72(5) 107 5
Sn01 Gd06 Sn01 86.72(5) 103 5
Co07 Gd06 Gd05 74.03(14) . 147_554
Sn01 Gd06 Gd05 136.542(14) 9 147_554
Sn01 Gd06 Gd05 136.542(14) 107 147_554
Sn01 Gd06 Gd05 53.53(5) 103 147_554
Sn01 Gd06 Gd05 53.53(5) 5 147_554
Co07 Gd06 Gd05 74.03(14) . 82
Sn01 Gd06 Gd05 136.542(14) 9 82
Sn01 Gd06 Gd05 53.53(5) 107 82
Sn01 Gd06 Gd05 136.542(14) 103 82
Sn01 Gd06 Gd05 53.53(5) 5 82
Gd05 Gd06 Gd05 85.66(8) 147_554 82
Co07 Gd06 Gd05 74.03(14) . 145
Sn01 Gd06 Gd05 53.53(5) 9 145
Sn01 Gd06 Gd05 53.53(5) 107 145
Sn01 Gd06 Gd05 136.542(14) 103 145
Sn01 Gd06 Gd05 136.542(14) 5 145
Gd05 Gd06 Gd05 148.1(3) 147_554 145
Gd05 Gd06 Gd05 85.66(8) 82 145
Co07 Gd06 Gd05 74.03(14) . 174
Sn01 Gd06 Gd05 53.53(5) 9 174
Sn01 Gd06 Gd05 136.542(14) 107 174
Sn01 Gd06 Gd05 53.53(5) 103 174
Sn01 Gd06 Gd05 136.542(14) 5 174
Gd05 Gd06 Gd05 85.66(8) 147_554 174
Gd05 Gd06 Gd05 148.1(3) 82 174
Gd05 Gd06 Gd05 85.66(8) 145 174
Co07 Gd06 Gd15 77.69(16) . 145
Sn01 Gd06 Gd15 51.69(6) 9 145
Sn01 Gd06 Gd15 51.69(6) 107 145
Sn01 Gd06 Gd15 136.201(18) 103 145
Sn01 Gd06 Gd15 136.201(18) 5 145
Gd05 Gd06 Gd15 151.7(3) 147_554 145
Gd05 Gd06 Gd15 86.64(7) 82 145
Gd05 Gd06 Gd15 3.66(6) 145 145
Gd05 Gd06 Gd15 86.64(7) 174 145
Co07 Gd06 Gd15 77.69(16) . 174
Sn01 Gd06 Gd15 51.69(6) 9 174
Sn01 Gd06 Gd15 136.201(18) 107 174
Sn01 Gd06 Gd15 51.69(6) 103 174
Sn01 Gd06 Gd15 136.201(18) 5 174
Gd05 Gd06 Gd15 86.64(7) 147_554 174
Gd05 Gd06 Gd15 151.7(3) 82 174
Gd05 Gd06 Gd15 86.64(7) 145 174
Gd05 Gd06 Gd15 3.66(6) 174 174
Gd15 Gd06 Gd15 87.40(7) 145 174
Co07 Gd06 Gd15 77.69(16) . 147_554
Sn01 Gd06 Gd15 136.201(18) 9 147_554
Sn01 Gd06 Gd15 136.201(18) 107 147_554
Sn01 Gd06 Gd15 51.69(6) 103 147_554
Sn01 Gd06 Gd15 51.69(6) 5 147_554
Gd05 Gd06 Gd15 3.66(6) 147_554 147_554
Gd05 Gd06 Gd15 86.64(7) 82 147_554
Gd05 Gd06 Gd15 151.7(3) 145 147_554
Gd05 Gd06 Gd15 86.64(7) 174 147_554
Gd15 Gd06 Gd15 155.4(3) 145 147_554
Gd15 Gd06 Gd15 87.40(7) 174 147_554
Co07 Gd16 Sn01 96.86(15) . 9
Co07 Gd16 Sn01 96.86(15) . 107
Sn01 Gd16 Sn01 89.18(4) 9 107
Co07 Gd16 Sn01 96.86(15) . 103
Sn01 Gd16 Sn01 89.18(4) 9 103
Sn01 Gd16 Sn01 166.3(3) 107 103
Co07 Gd16 Sn01 96.86(15) . 5
Sn01 Gd16 Sn01 166.3(3) 9 5
Sn01 Gd16 Sn01 89.18(4) 107 5
Sn01 Gd16 Sn01 89.18(4) 103 5
Co07 Gd16 Sn08 180.0 . .
Sn01 Gd16 Sn08 83.14(15) 9 .
Sn01 Gd16 Sn08 83.14(15) 107 .
Sn01 Gd16 Sn08 83.14(15) 103 .
Sn01 Gd16 Sn08 83.14(15) 5 .
Co07 Gd16 Gd05 68.38(16) . 82
Sn01 Gd16 Gd05 134.16(9) 9 82
Sn01 Gd16 Gd05 52.51(6) 107 82
Sn01 Gd16 Gd05 134.16(9) 103 82
Sn01 Gd16 Gd05 52.51(6) 5 82
Sn08 Gd16 Gd05 111.62(16) . 82
Co07 Gd16 Gd05 68.38(16) . 147_554
Sn01 Gd16 Gd05 134.16(9) 9 147_554
Sn01 Gd16 Gd05 134.16(9) 107 147_554
Sn01 Gd16 Gd05 52.51(6) 103 147_554
Sn01 Gd16 Gd05 52.51(6) 5 147_554
Sn08 Gd16 Gd05 111.62(16) . 147_554
Gd05 Gd16 Gd05 82.20(11) 82 147_554
Co07 Gd16 Gd05 68.38(16) . 145
Sn01 Gd16 Gd05 52.51(6) 9 145
Sn01 Gd16 Gd05 52.51(6) 107 145
Sn01 Gd16 Gd05 134.16(9) 103 145
Sn01 Gd16 Gd05 134.16(9) 5 145
Sn08 Gd16 Gd05 111.62(16) . 145
Gd05 Gd16 Gd05 82.20(11) 82 145
Gd05 Gd16 Gd05 136.8(3) 147_554 145
Co07 Gd16 Gd05 68.38(16) . 174
Sn01 Gd16 Gd05 52.51(6) 9 174
Sn01 Gd16 Gd05 134.16(9) 107 174
Sn01 Gd16 Gd05 52.51(6) 103 174
Sn01 Gd16 Gd05 134.16(9) 5 174
Sn08 Gd16 Gd05 111.62(16) . 174
Gd05 Gd16 Gd05 136.8(3) 82 174
Gd05 Gd16 Gd05 82.20(11) 147_554 174
Gd05 Gd16 Gd05 82.20(11) 145 174
Co07 Gd16 Gd15 72.13(18) . 145
Sn01 Gd16 Gd15 50.84(6) 9 145
Sn01 Gd16 Gd15 50.84(6) 107 145
Sn01 Gd16 Gd15 134.82(7) 103 145
Sn01 Gd16 Gd15 134.82(7) 5 145
Sn08 Gd16 Gd15 107.87(18) . 145
Gd05 Gd16 Gd15 83.51(11) 82 145
Gd05 Gd16 Gd15 140.5(3) 147_554 145
Gd05 Gd16 Gd15 3.75(6) 145 145
Gd05 Gd16 Gd15 83.51(11) 174 145
Co07 Gd16 Gd15 72.13(18) . 174
Sn01 Gd16 Gd15 50.84(6) 9 174
Sn01 Gd16 Gd15 134.82(7) 107 174
Sn01 Gd16 Gd15 50.84(6) 103 174
Sn01 Gd16 Gd15 134.82(7) 5 174
Sn08 Gd16 Gd15 107.87(18) . 174
Gd05 Gd16 Gd15 140.5(3) 82 174
Gd05 Gd16 Gd15 83.51(11) 147_554 174
Gd05 Gd16 Gd15 83.51(11) 145 174
Gd05 Gd16 Gd15 3.75(6) 174 174
Gd15 Gd16 Gd15 84.60(10) 145 174
Co04 Gd07 Co04 109.5 . 52
Co04 Gd07 Co04 109.5 . 27
Co04 Gd07 Co04 109.5 52 27
Co04 Gd07 Co04 109.5 . 74
Co04 Gd07 Co04 109.5 52 74
Co04 Gd07 Co04 109.5 27 74
Co04 Gd07 Sn05 54.7 . 82
Co04 Gd07 Sn05 54.7 52 82
Co04 Gd07 Sn05 125.3 27 82
Co04 Gd07 Sn05 125.3 74 82
Co04 Gd07 Sn05 54.7 . 79
Co04 Gd07 Sn05 125.3 52 79
Co04 Gd07 Sn05 54.7 27 79
Co04 Gd07 Sn05 125.3 74 79
Sn05 Gd07 Sn05 90.0 82 79
Co04 Gd07 Sn05 125.3 . 6
Co04 Gd07 Sn05 125.3 52 6
Co04 Gd07 Sn05 54.7 27 6
Co04 Gd07 Sn05 54.7 74 6
Sn05 Gd07 Sn05 180.0 82 6
Sn05 Gd07 Sn05 90.0 79 6
Co04 Gd07 Sn05 125.3 . 5
Co04 Gd07 Sn05 54.7 52 5
Co04 Gd07 Sn05 125.3 27 5
Co04 Gd07 Sn05 54.7 74 5
Sn05 Gd07 Sn05 90.0 82 5
Sn05 Gd07 Sn05 180.0 79 5
Sn05 Gd07 Sn05 90.0 6 5
Co04 Gd07 Sn05 54.7 . 27
Co04 Gd07 Sn05 125.3 52 27
Co04 Gd07 Sn05 125.3 27 27
Co04 Gd07 Sn05 54.7 74 27
Sn05 Gd07 Sn05 90.0 82 27
Sn05 Gd07 Sn05 90.0 79 27
Sn05 Gd07 Sn05 90.0 6 27
Sn05 Gd07 Sn05 90.0 5 27
Co04 Gd07 Sn05 125.3 . .
Co04 Gd07 Sn05 54.7 52 .
Co04 Gd07 Sn05 54.7 27 .
Co04 Gd07 Sn05 125.3 74 .
Sn05 Gd07 Sn05 90.0 82 .
Sn05 Gd07 Sn05 90.0 79 .
Sn05 Gd07 Sn05 90.0 6 .
Sn05 Gd07 Sn05 90.0 5 .
Sn05 Gd07 Sn05 180.0 27 .
Co04 Gd07 Co01 154.02(3) . .
Co04 Gd07 Co01 84.655(15) 52 .
Co04 Gd07 Co01 84.655(15) 27 .
Co04 Gd07 Co01 44.55(3) 74 .
Sn05 Gd07 Co01 134.254(4) 82 .
Sn05 Gd07 Co01 134.254(4) 79 .
Sn05 Gd07 Co01 45.746(4) 6 .
Sn05 Gd07 Co01 45.746(4) 5 .
Sn05 Gd07 Co01 99.29(3) 27 .
Sn05 Gd07 Co01 80.71(3) . .
Co04 Gd07 Co01 154.02(3) . 5
Co04 Gd07 Co01 84.655(15) 52 5
Co04 Gd07 Co01 44.55(3) 27 5
Co04 Gd07 Co01 84.655(15) 74 5
Sn05 Gd07 Co01 134.254(4) 82 5
Sn05 Gd07 Co01 99.29(3) 79 5
Sn05 Gd07 Co01 45.746(4) 6 5
Sn05 Gd07 Co01 80.71(3) 5 5
Sn05 Gd07 Co01 134.254(4) 27 5
Sn05 Gd07 Co01 45.746(4) . 5
Co01 Gd07 Co01 44.59(4) . 5
Co06 Gd08 Co06 180.0(3) 97 .
Co06 Gd08 Co06 70.5 97 4
Co06 Gd08 Co06 109.5 . 4
Co06 Gd08 Co06 70.5 97 3
Co06 Gd08 Co06 109.5 . 3
Co06 Gd08 Co06 109.5 4 3
Co06 Gd08 Co06 70.5 97 2
Co06 Gd08 Co06 109.5 . 2
Co06 Gd08 Co06 109.5 4 2
Co06 Gd08 Co06 109.5 3 2
Co06 Gd08 Co06 109.5 97 100
Co06 Gd08 Co06 70.5 . 100
Co06 Gd08 Co06 180.0(3) 4 100
Co06 Gd08 Co06 70.5 3 100
Co06 Gd08 Co06 70.5 2 100
Co06 Gd08 Co06 109.5 97 99
Co06 Gd08 Co06 70.5 . 99
Co06 Gd08 Co06 70.5 4 99
Co06 Gd08 Co06 180.0(3) 3 99
Co06 Gd08 Co06 70.5 2 99
Co06 Gd08 Co06 109.5 100 99
Co06 Gd08 Co06 109.5 97 98
Co06 Gd08 Co06 70.5 . 98
Co06 Gd08 Co06 70.5 4 98
Co06 Gd08 Co06 70.5 3 98
Co06 Gd08 Co06 180.0(3) 2 98
Co06 Gd08 Co06 109.5 100 98
Co06 Gd08 Co06 109.5 99 98
Co06 Gd08 Sn07 54.7 97 102
Co06 Gd08 Sn07 125.3 . 102
Co06 Gd08 Sn07 54.7 4 102
Co06 Gd08 Sn07 54.7 3 102
Co06 Gd08 Sn07 125.3 2 102
Co06 Gd08 Sn07 125.3 100 102
Co06 Gd08 Sn07 125.3 99 102
Co06 Gd08 Sn07 54.7 98 102
Co06 Gd08 Sn07 125.3 97 6
Co06 Gd08 Sn07 54.7 . 6
Co06 Gd08 Sn07 125.3 4 6
Co06 Gd08 Sn07 125.3 3 6
Co06 Gd08 Sn07 54.7 2 6
Co06 Gd08 Sn07 54.7 100 6
Co06 Gd08 Sn07 54.7 99 6
Co06 Gd08 Sn07 125.3 98 6
Sn07 Gd08 Sn07 180.0 102 6
Co06 Gd08 Sn07 54.7 97 101
Co06 Gd08 Sn07 125.3 . 101
Co06 Gd08 Sn07 125.3 4 101
Co06 Gd08 Sn07 54.7 3 101
Co06 Gd08 Sn07 54.7 2 101
Co06 Gd08 Sn07 54.7 100 101
Co06 Gd08 Sn07 125.3 99 101
Co06 Gd08 Sn07 125.3 98 101
Sn07 Gd08 Sn07 90.0 102 101
Sn07 Gd08 Sn07 90.0 6 101
Co06 Gd08 Sn07 125.3 97 5
Co06 Gd08 Sn07 54.7 . 5
Co06 Gd08 Sn07 54.7 4 5
Co06 Gd08 Sn07 125.3 3 5
Co06 Gd08 Sn07 125.3 2 5
Co06 Gd08 Sn07 125.3 100 5
Co06 Gd08 Sn07 54.7 99 5
Co06 Gd08 Sn07 54.7 98 5
Sn07 Gd08 Sn07 90.0 102 5
Sn07 Gd08 Sn07 90.0 6 5
Sn07 Gd08 Sn07 180.0 101 5
Co04 Co01 Sn02 107.13(9) 74 .
Co04 Co01 Sn05 68.80(4) 74 6
Sn02 Co01 Sn05 113.48(4) . 6
Co04 Co01 Sn05 68.80(4) 74 5
Sn02 Co01 Sn05 113.48(4) . 5
Sn05 Co01 Sn05 123.50(8) 6 5
Co04 Co01 Co01 117.05(6) 74 6
Sn02 Co01 Co01 124.77(3) . 6
Sn05 Co01 Co01 112.32(4) 6 6
Sn05 Co01 Co01 59.93(4) 5 6
Co04 Co01 Co01 117.05(6) 74 5
Sn02 Co01 Co01 124.77(3) . 5
Sn05 Co01 Co01 59.93(4) 6 5
Sn05 Co01 Co01 112.32(4) 5 5
Co01 Co01 Co01 60.0 6 5
Co04 Co01 Sn06 177.68(10) 74 .
Sn02 Co01 Sn06 75.19(5) . .
Sn05 Co01 Sn06 110.42(4) 6 .
Sn05 Co01 Sn06 110.42(4) 5 .
Co01 Co01 Sn06 61.03(3) 6 .
Co01 Co01 Sn06 61.03(3) 5 .
Co04 Co01 Gd03 115.65(4) 74 6
Sn02 Co01 Gd03 65.15(3) . 6
Sn05 Co01 Gd03 60.22(2) 6 6
Sn05 Co01 Gd03 175.49(6) 5 6
Co01 Co01 Gd03 116.92(3) 6 6
Co01 Co01 Gd03 66.73(3) 5 6
Sn06 Co01 Gd03 65.16(3) . 6
Co04 Co01 Gd03 115.65(4) 74 5
Sn02 Co01 Gd03 65.15(3) . 5
Sn05 Co01 Gd03 175.49(6) 6 5
Sn05 Co01 Gd03 60.22(2) 5 5
Co01 Co01 Gd03 66.73(3) 6 5
Co01 Co01 Gd03 116.92(3) 5 5
Sn06 Co01 Gd03 65.16(3) . 5
Gd03 Co01 Gd03 115.95(5) 6 5
Co04 Co01 Gd07 57.66(7) 74 .
Sn02 Co01 Gd07 164.79(6) . .
Sn05 Co01 Gd07 63.16(4) 6 .
Sn05 Co01 Gd07 63.16(4) 5 .
Co01 Co01 Gd07 67.71(2) 6 .
Co01 Co01 Gd07 67.71(2) 5 .
Sn06 Co01 Gd07 120.02(5) . .
Gd03 Co01 Gd07 119.37(3) 6 .
Gd03 Co01 Gd07 119.37(3) 5 .
Co04 Co01 Gd02 56.76(6) 74 36
Sn02 Co01 Gd02 61.99(3) . 36
Sn05 Co01 Gd02 63.34(3) 6 36
Sn05 Co01 Gd02 117.10(5) 5 36
Co01 Co01 Gd02 173.04(3) 6 36
Co01 Co01 Gd02 118.644(16) 5 36
Sn06 Co01 Gd02 125.06(5) . 36
Gd03 Co01 Gd02 66.41(2) 6 36
Gd03 Co01 Gd02 118.04(4) 5 36
Gd07 Co01 Gd02 105.35(4) . 36
Co04 Co01 Gd02 56.76(6) 74 59
Sn02 Co01 Gd02 61.99(3) . 59
Sn05 Co01 Gd02 117.10(5) 6 59
Sn05 Co01 Gd02 63.34(3) 5 59
Co01 Co01 Gd02 118.644(16) 6 59
Co01 Co01 Gd02 173.04(3) 5 59
Sn06 Co01 Gd02 125.06(5) . 59
Gd03 Co01 Gd02 118.04(4) 6 59
Gd03 Co01 Gd02 66.41(2) 5 59
Gd07 Co01 Gd02 105.35(4) . 59
Gd02 Co01 Gd02 61.76(3) 36 59
Co02 Co02 Co06 142.7(3) 98 .
Co02 Co02 Co06 23.78(17) 98 98
Co06 Co02 Co06 118.9(4) . 98
Co02 Co02 Sn07 79.81(7) 98 5
Co06 Co02 Sn07 83.64(13) . 5
Co06 Co02 Sn07 70.78(8) 98 5
Co02 Co02 Sn07 79.81(7) 98 .
Co06 Co02 Sn07 83.64(13) . .
Co06 Co02 Sn07 70.78(8) 98 .
Sn07 Co02 Sn07 126.36(14) 5 .
Co02 Co02 Co02 135.000(2) 98 6
Co06 Co02 Co02 30.062(15) . 6
Co06 Co02 Co02 116.45(14) 98 6
Sn07 Co02 Co02 111.33(7) 5 6
Sn07 Co02 Co02 58.09(7) . 6
Co02 Co02 Co02 135.000(2) 98 5
Co06 Co02 Co02 30.062(15) . 5
Co06 Co02 Co02 116.45(14) 98 5
Sn07 Co02 Co02 58.09(7) 5 5
Sn07 Co02 Co02 111.33(7) . 5
Co02 Co02 Co02 60.0 6 5
Co02 Co02 Gd01 124.55(6) 98 5
Co06 Co02 Gd01 80.92(19) . 5
Co06 Co02 Gd01 135.58(7) 98 5
Sn07 Co02 Gd01 153.62(11) 5 5
Sn07 Co02 Gd01 72.95(4) . 5
Co02 Co02 Gd01 60.53(6) 6 5
Co02 Co02 Gd01 100.03(6) 5 5
Co02 Co02 Gd01 124.55(6) 98 6
Co06 Co02 Gd01 80.92(19) . 6
Co06 Co02 Gd01 135.58(7) 98 6
Sn07 Co02 Gd01 72.95(4) 5 6
Sn07 Co02 Gd01 153.62(11) . 6
Co02 Co02 Gd01 100.03(6) 6 6
Co02 Co02 Gd01 60.53(6) 5 6
Gd01 Co02 Gd01 83.55(8) 5 6
Co02 Co02 Sn04 80.67(6) 98 .
Co06 Co02 Sn04 136.6(3) . .
Co06 Co02 Sn04 104.45(18) 98 .
Sn07 Co02 Sn04 112.39(8) 5 .
Sn07 Co02 Sn04 112.39(8) . .
Co02 Co02 Sn04 127.44(5) 6 .
Co02 Co02 Sn04 127.45(5) 5 .
Gd01 Co02 Sn04 67.30(6) 5 .
Gd01 Co02 Sn04 67.30(6) 6 .
Co02 Co02 Gd01 42.58(4) 98 106
Co06 Co02 Gd01 145.78(7) . 106
Co06 Co02 Gd01 59.11(13) 98 106
Sn07 Co02 Gd01 63.03(5) 5 106
Sn07 Co02 Gd01 121.55(10) . 106
Co02 Co02 Gd01 173.33(5) 6 106
Co02 Co02 Gd01 116.49(3) 5 106
Gd01 Co02 Gd01 126.12(11) 5 106
Gd01 Co02 Gd01 81.97(5) 6 106
Sn04 Co02 Gd01 59.21(5) . 106
Co02 Co02 Gd01 42.58(4) 98 103
Co06 Co02 Gd01 145.78(7) . 103
Co06 Co02 Gd01 59.11(13) 98 103
Sn07 Co02 Gd01 121.55(10) 5 103
Sn07 Co02 Gd01 63.03(5) . 103
Co02 Co02 Gd01 116.49(3) 6 103
Co02 Co02 Gd01 173.33(5) 5 103
Gd01 Co02 Gd01 81.97(5) 5 103
Gd01 Co02 Gd01 126.12(11) 6 103
Sn04 Co02 Gd01 59.21(5) . 103
Gd01 Co02 Gd01 66.36(6) 106 103
Sn19 Co03 Sn01 90.28(8) . 74
Sn19 Co03 Sn01 90.28(8) . 33
Sn01 Co03 Sn01 119.998(2) 74 33
Sn19 Co03 Sn01 90.28(8) . 56
Sn01 Co03 Sn01 119.998(2) 74 56
Sn01 Co03 Sn01 119.998(2) 33 56
Sn19 Co03 Sn09 0.0(14) . .
Sn01 Co03 Sn09 90.28(8) 74 .
Sn01 Co03 Sn09 90.28(8) 33 .
Sn01 Co03 Sn09 90.28(8) 56 .
Sn19 Co03 Gd02 137.39(5) . 74
Sn01 Co03 Gd02 132.33(13) 74 74
Sn01 Co03 Gd02 70.00(5) 33 74
Sn01 Co03 Gd02 70.00(5) 56 74
Sn09 Co03 Gd02 137.39(5) . 74
Sn19 Co03 Gd02 137.39(5) . 56
Sn01 Co03 Gd02 70.00(5) 74 56
Sn01 Co03 Gd02 70.00(5) 33 56
Sn01 Co03 Gd02 132.33(13) 56 56
Sn09 Co03 Gd02 137.39(5) . 56
Gd02 Co03 Gd02 71.79(7) 74 56
Sn19 Co03 Gd02 137.39(5) . 33
Sn01 Co03 Gd02 70.00(5) 74 33
Sn01 Co03 Gd02 132.33(13) 33 33
Sn01 Co03 Gd02 70.00(5) 56 33
Sn09 Co03 Gd02 137.39(5) . 33
Gd02 Co03 Gd02 71.79(7) 74 33
Gd02 Co03 Gd02 71.79(7) 56 33
Sn19 Co03 Gd05 62.60(14) . 169_556
Sn01 Co03 Gd05 152.87(19) 74 169_556
Sn01 Co03 Gd05 63.79(5) 33 169_556
Sn01 Co03 Gd05 63.79(5) 56 169_556
Sn09 Co03 Gd05 62.60(14) . 169_556
Gd02 Co03 Gd05 74.80(13) 74 169_556
Gd02 Co03 Gd05 129.74(9) 56 169_556
Gd02 Co03 Gd05 129.74(9) 33 169_556
Sn19 Co03 Gd05 62.60(14) . 125_655
Sn01 Co03 Gd05 63.79(5) 74 125_655
Sn01 Co03 Gd05 152.87(19) 33 125_655
Sn01 Co03 Gd05 63.79(5) 56 125_655
Sn09 Co03 Gd05 62.60(14) . 125_655
Gd02 Co03 Gd05 129.74(9) 74 125_655
Gd02 Co03 Gd05 129.74(9) 56 125_655
Gd02 Co03 Gd05 74.80(13) 33 125_655
Gd05 Co03 Gd05 100.50(18) 169_556 125_655
Sn19 Co03 Gd05 62.60(14) . 150_565
Sn01 Co03 Gd05 63.79(5) 74 150_565
Sn01 Co03 Gd05 63.79(5) 33 150_565
Sn01 Co03 Gd05 152.87(19) 56 150_565
Sn09 Co03 Gd05 62.60(14) . 150_565
Gd02 Co03 Gd05 129.74(9) 74 150_565
Gd02 Co03 Gd05 74.80(13) 56 150_565
Gd02 Co03 Gd05 129.74(9) 33 150_565
Gd05 Co03 Gd05 100.50(18) 169_556 150_565
Gd05 Co03 Gd05 100.50(18) 125_655 150_565
Sn19 Co03 Gd15 67.40(19) . 169_556
Sn01 Co03 Gd15 157.7(2) 74 169_556
Sn01 Co03 Gd15 62.63(5) 33 169_556
Sn01 Co03 Gd15 62.63(5) 56 169_556
Sn09 Co03 Gd15 67.40(19) . 169_556
Gd02 Co03 Gd15 69.99(18) 74 169_556
Gd02 Co03 Gd15 126.54(13) 56 169_556
Gd02 Co03 Gd15 126.54(13) 33 169_556
Gd05 Co03 Gd15 4.81(8) 169_556 169_556
Gd05 Co03 Gd15 103.47(19) 125_655 169_556
Gd05 Co03 Gd15 103.47(19) 150_565 169_556
Co01 Co04 Co01 115.65(5) 33 56
Co01 Co04 Co01 115.65(5) 33 74
Co01 Co04 Co01 115.65(5) 56 74
Co01 Co04 Sn05 57.83(2) 33 82
Co01 Co04 Sn05 145.24(12) 56 82
Co01 Co04 Sn05 57.83(2) 74 82
Co01 Co04 Sn05 145.24(12) 33 79
Co01 Co04 Sn05 57.83(2) 56 79
Co01 Co04 Sn05 57.83(2) 74 79
Sn05 Co04 Sn05 106.22(6) 82 79
Co01 Co04 Sn05 57.83(2) 33 27
Co01 Co04 Sn05 57.83(2) 56 27
Co01 Co04 Sn05 145.24(12) 74 27
Sn05 Co04 Sn05 106.22(6) 82 27
Sn05 Co04 Sn05 106.22(6) 79 27
Co01 Co04 Gd02 79.15(4) 33 74
Co01 Co04 Gd02 79.15(4) 56 74
Co01 Co04 Gd02 146.31(10) 74 74
Sn05 Co04 Gd02 126.64(4) 82 74
Sn05 Co04 Gd02 126.64(4) 79 74
Sn05 Co04 Gd02 68.45(3) 27 74
Co01 Co04 Gd02 146.31(10) 33 33
Co01 Co04 Gd02 79.15(4) 56 33
Co01 Co04 Gd02 79.15(4) 74 33
Sn05 Co04 Gd02 126.64(4) 82 33
Sn05 Co04 Gd02 68.45(3) 79 33
Sn05 Co04 Gd02 126.64(4) 27 33
Gd02 Co04 Gd02 74.13(6) 74 33
Co01 Co04 Gd02 79.15(4) 33 56
Co01 Co04 Gd02 146.31(10) 56 56
Co01 Co04 Gd02 79.15(4) 74 56
Sn05 Co04 Gd02 68.45(3) 82 56
Sn05 Co04 Gd02 126.64(4) 79 56
Sn05 Co04 Gd02 126.64(4) 27 56
Gd02 Co04 Gd02 74.13(6) 74 56
Gd02 Co04 Gd02 74.13(6) 33 56
Co01 Co04 Gd07 77.79(7) 33 .
Co01 Co04 Gd07 77.79(7) 56 .
Co01 Co04 Gd07 77.79(7) 74 .
Sn05 Co04 Gd07 67.44(5) 82 .
Sn05 Co04 Gd07 67.44(5) 79 .
Sn05 Co04 Gd07 67.44(5) 27 .
Gd02 Co04 Gd07 135.90(4) 74 .
Gd02 Co04 Gd07 135.90(4) 33 .
Gd02 Co04 Gd07 135.90(4) 56 .
Co05 Co05 Co05 60.0 150 173
Co05 Co05 Co05 90.0 150 54_554
Co05 Co05 Co05 60.0 173 54_554
Co05 Co05 Co05 60.0 150 77_545
Co05 Co05 Co05 90.0 173 77_545
Co05 Co05 Co05 60.0 54_554 77_545
Co05 Co05 Co05 45.0 150 97_655
Co05 Co05 Co05 45.0 173 97_655
Co05 Co05 Co05 45.0 54_554 97_655
Co05 Co05 Co05 45.0 77_545 97_655
Co05 Co05 Co07 135.0 150 .
Co05 Co05 Co07 135.0 173 .
Co05 Co05 Co07 135.0 54_554 .
Co05 Co05 Co07 135.0 77_545 .
Co05 Co05 Co07 180.0 97_655 .
Co05 Co05 Co07 33.7(7) 150 150
Co05 Co05 Co07 82.1(5) 173 150
Co05 Co05 Co07 123.7(7) 54_554 150
Co05 Co05 Co07 82.1(5) 77_545 150
Co05 Co05 Co07 78.7(7) 97_655 150
Co07 Co05 Co07 101.3(7) . 150
Co05 Co05 Co07 82.1(5) 150 173
Co05 Co05 Co07 33.7(7) 173 173
Co05 Co05 Co07 82.1(5) 54_554 173
Co05 Co05 Co07 123.7(7) 77_545 173
Co05 Co05 Co07 78.7(7) 97_655 173
Co07 Co05 Co07 101.3(7) . 173
Co07 Co05 Co07 87.8(3) 150 173
Co05 Co05 Co07 123.7(7) 150 54_554
Co05 Co05 Co07 82.1(5) 173 54_554
Co05 Co05 Co07 33.7(7) 54_554 54_554
Co05 Co05 Co07 82.1(5) 77_545 54_554
Co05 Co05 Co07 78.7(7) 97_655 54_554
Co07 Co05 Co07 101.3(7) . 54_554
Co07 Co05 Co07 157.4(14) 150 54_554
Co07 Co05 Co07 87.8(3) 173 54_554
Co05 Co05 Co07 82.1(5) 150 77_545
Co05 Co05 Co07 123.7(7) 173 77_545
Co05 Co05 Co07 82.1(5) 54_554 77_545
Co05 Co05 Co07 33.7(7) 77_545 77_545
Co05 Co05 Co07 78.7(7) 97_655 77_545
Co07 Co05 Co07 101.3(7) . 77_545
Co07 Co05 Co07 87.8(3) 150 77_545
Co07 Co05 Co07 157.4(14) 173 77_545
Co07 Co05 Co07 87.8(3) 54_554 77_545
Co05 Co05 Sn09 139.9(4) 150 25_544
Co05 Co05 Sn09 139.9(4) 173 25_544
Co05 Co05 Sn09 82.6(5) 54_554 25_544
Co05 Co05 Sn09 82.6(5) 77_545 25_544
Co05 Co05 Sn09 116.7(6) 97_655 25_544
Co07 Co05 Sn09 63.3(6) . 25_544
Co07 Co05 Sn09 135.0(4) 150 25_544
Co07 Co05 Sn09 135.0(4) 173 25_544
Co07 Co05 Sn09 57.90(18) 54_554 25_544
Co07 Co05 Sn09 57.90(18) 77_545 25_544
Co05 Co05 Sn09 82.6(5) 150 27
Co05 Co05 Sn09 82.6(5) 173 27
Co05 Co05 Sn09 139.9(4) 54_554 27
Co05 Co05 Sn09 139.9(4) 77_545 27
Co05 Co05 Sn09 116.7(6) 97_655 27
Co07 Co05 Sn09 63.3(6) . 27
Co07 Co05 Sn09 57.90(18) 150 27
Co07 Co05 Sn09 57.90(18) 173 27
Co07 Co05 Sn09 135.0(4) 54_554 27
Co07 Co05 Sn09 135.0(4) 77_545 27
Sn09 Co05 Sn09 126.6(11) 25_544 27
Co02 Co06 Co02 119.88(3) 6 5
Co02 Co06 Co02 119.88(3) 6 .
Co02 Co06 Co02 119.88(3) 5 .
Co02 Co06 Co02 119.78(6) 6 98
Co02 Co06 Co02 119.78(6) 5 98
Co02 Co06 Co02 13.51(13) . 98
Co02 Co06 Co02 119.78(6) 6 105
Co02 Co06 Co02 13.51(13) 5 105
Co02 Co06 Co02 119.78(6) . 105
Co02 Co06 Co02 116.14(11) 98 105
Co02 Co06 Co02 13.51(13) 6 104
Co02 Co06 Co02 119.78(6) 5 104
Co02 Co06 Co02 119.78(6) . 104
Co02 Co06 Co02 116.14(11) 98 104
Co02 Co06 Co02 116.14(11) 105 104
Co02 Co06 Sn07 63.29(9) 6 6
Co02 Co06 Sn07 63.29(9) 5 6
Co02 Co06 Sn07 159.9(4) . 6
Co02 Co06 Sn07 146.4(3) 98 6
Co02 Co06 Sn07 58.07(5) 105 6
Co02 Co06 Sn07 58.07(5) 104 6
Co02 Co06 Sn07 159.9(4) 6 5
Co02 Co06 Sn07 63.29(9) 5 5
Co02 Co06 Sn07 63.29(9) . 5
Co02 Co06 Sn07 58.07(5) 98 5
Co02 Co06 Sn07 58.07(5) 105 5
Co02 Co06 Sn07 146.4(3) 104 5
Sn07 Co06 Sn07 106.67(13) 6 5
Co02 Co06 Sn07 63.29(9) 6 .
Co02 Co06 Sn07 159.9(4) 5 .
Co02 Co06 Sn07 63.29(9) . .
Co02 Co06 Sn07 58.07(5) 98 .
Co02 Co06 Sn07 146.4(3) 105 .
Co02 Co06 Sn07 58.07(5) 104 .
Sn07 Co06 Sn07 106.67(13) 6 .
Sn07 Co06 Sn07 106.67(13) 5 .
Co02 Co06 Gd08 92.0(3) 6 .
Co02 Co06 Gd08 92.0(3) 5 .
Co02 Co06 Gd08 92.0(3) . .
Co02 Co06 Gd08 78.52(17) 98 .
Co02 Co06 Gd08 78.52(17) 105 .
Co02 Co06 Gd08 78.52(17) 104 .
Sn07 Co06 Gd08 67.85(12) 6 .
Sn07 Co06 Gd08 67.85(12) 5 .
Sn07 Co06 Gd08 67.85(12) . .
Co02 Co06 Gd01 67.42(16) 6 .
Co02 Co06 Gd01 67.42(16) 5 .
Co02 Co06 Gd01 134.0(3) . .
Co02 Co06 Gd01 147.5(2) 98 .
Co02 Co06 Gd01 77.63(9) 105 .
Co02 Co06 Gd01 77.63(9) 104 .
Sn07 Co06 Gd01 66.15(4) 6 .
Sn07 Co06 Gd01 126.51(8) 5 .
Sn07 Co06 Gd01 126.51(8) . .
Gd08 Co06 Gd01 134.00(9) . .
Co02 Co06 Gd01 67.42(16) 6 5
Co02 Co06 Gd01 134.0(3) 5 5
Co02 Co06 Gd01 67.42(16) . 5
Co02 Co06 Gd01 77.63(9) 98 5
Co02 Co06 Gd01 147.5(2) 105 5
Co02 Co06 Gd01 77.63(9) 104 5
Sn07 Co06 Gd01 126.51(8) 6 5
Sn07 Co06 Gd01 126.51(8) 5 5
Sn07 Co06 Gd01 66.15(4) . 5
Gd08 Co06 Gd01 134.00(9) . 5
Gd01 Co06 Gd01 77.06(14) . 5
Co05 Co07 Gd06 180.0 . .
Co05 Co07 Co05 11.3(7) . 150
Gd06 Co07 Co05 168.7(7) . 150
Co05 Co07 Co05 11.3(7) . 173
Gd06 Co07 Co05 168.7(7) . 173
Co05 Co07 Co05 15.9(10) 150 173
Co05 Co07 Co05 11.3(7) . 77_545
Gd06 Co07 Co05 168.7(7) . 77_545
Co05 Co07 Co05 15.9(10) 150 77_545
Co05 Co07 Co05 22.6(14) 173 77_545
Co05 Co07 Co05 11.3(7) . 54_554
Gd06 Co07 Co05 168.7(7) . 54_554
Co05 Co07 Co05 22.6(14) 150 54_554
Co05 Co07 Co05 15.9(10) 173 54_554
Co05 Co07 Co05 15.9(10) 77_545 54_554
Co05 Co07 Sn09 72.6(10) . 27
Gd06 Co07 Sn09 107.4(10) . 27
Co05 Co07 Sn09 64.8(10) 150 27
Co05 Co07 Sn09 64.8(10) 173 27
Co05 Co07 Sn09 80.7(12) 77_545 27
Co05 Co07 Sn09 80.7(12) 54_554 27
Co05 Co07 Sn09 72.6(10) . 25_544
Gd06 Co07 Sn09 107.4(10) . 25_544
Co05 Co07 Sn09 80.7(12) 150 25_544
Co05 Co07 Sn09 80.7(12) 173 25_544
Co05 Co07 Sn09 64.8(10) 77_545 25_544
Co05 Co07 Sn09 64.8(10) 54_554 25_544
Sn09 Co07 Sn09 145(2) 27 25_544
Co05 Co07 Sn09 72.6(10) . 124_554
Gd06 Co07 Sn09 107.4(10) . 124_554
Co05 Co07 Sn09 80.7(12) 150 124_554
Co05 Co07 Sn09 64.8(10) 173 124_554
Co05 Co07 Sn09 80.7(12) 77_545 124_554
Co05 Co07 Sn09 64.8(10) 54_554 124_554
Sn09 Co07 Sn09 84.8(6) 27 124_554
Sn09 Co07 Sn09 84.8(6) 25_544 124_554
Co05 Co07 Sn09 72.6(10) . 122_545
Gd06 Co07 Sn09 107.4(10) . 122_545
Co05 Co07 Sn09 64.8(10) 150 122_545
Co05 Co07 Sn09 80.7(12) 173 122_545
Co05 Co07 Sn09 64.8(10) 77_545 122_545
Co05 Co07 Sn09 80.7(12) 54_554 122_545
Sn09 Co07 Sn09 84.8(6) 27 122_545
Sn09 Co07 Sn09 84.8(6) 25_544 122_545
Sn09 Co07 Sn09 145(2) 124_554 122_545
Co05 Co07 Gd16 180.0 . .
Gd06 Co07 Gd16 0.0 . .
Co05 Co07 Gd16 168.7(7) 150 .
Co05 Co07 Gd16 168.7(7) 173 .
Co05 Co07 Gd16 168.7(7) 77_545 .
Co05 Co07 Gd16 168.7(7) 54_554 .
Sn09 Co07 Gd16 107.4(10) 27 .
Sn09 Co07 Gd16 107.4(10) 25_544 .
Sn09 Co07 Gd16 107.4(10) 124_554 .
Sn09 Co07 Gd16 107.4(10) 122_545 .
Co05 Co07 Sn19 80.3(15) . 27
Gd06 Co07 Sn19 99.7(15) . 27
Co05 Co07 Sn19 72.4(15) 150 27
Co05 Co07 Sn19 72.4(15) 173 27
Co05 Co07 Sn19 88.3(16) 77_545 27
Co05 Co07 Sn19 88.3(16) 54_554 27
Sn09 Co07 Sn19 7.7(10) 27 27
Sn09 Co07 Sn19 153(2) 25_544 27
Sn09 Co07 Sn19 87.1(6) 124_554 27
Sn09 Co07 Sn19 87.1(6) 122_545 27
Gd16 Co07 Sn19 99.7(15) . 27
Co03 Sn01 Sn02 113.81(9) 74 .
Co03 Sn01 Gd15 70.63(7) 74 130_545
Sn02 Sn01 Gd15 120.63(19) . 130_545
Co03 Sn01 Gd15 70.63(7) 74 151_455
Sn02 Sn01 Gd15 120.63(19) . 151_455
Gd15 Sn01 Gd15 116.3(4) 130_545 151_455
Co03 Sn01 Gd16 118.12(17) 74 6
Sn02 Sn01 Gd16 128.07(16) . 6
Gd15 Sn01 Gd16 78.13(14) 130_545 6
Gd15 Sn01 Gd16 78.13(14) 151_455 6
Co03 Sn01 Gd05 69.13(6) 74 130_545
Sn02 Sn01 Gd05 125.76(14) . 130_545
Gd15 Sn01 Gd05 5.13(9) 130_545 130_545
Gd15 Sn01 Gd05 111.4(3) 151_455 130_545
Gd16 Sn01 Gd05 75.12(12) 6 130_545
Co03 Sn01 Gd05 69.13(6) 74 151_455
Sn02 Sn01 Gd05 125.76(14) . 151_455
Gd15 Sn01 Gd05 111.4(3) 130_545 151_455
Gd15 Sn01 Gd05 5.13(9) 151_455 151_455
Gd16 Sn01 Gd05 75.12(12) 6 151_455
Gd05 Sn01 Gd05 106.4(3) 130_545 151_455
Co03 Sn01 Gd04 134.03(2) 74 114
Sn02 Sn01 Gd04 65.045(18) . 114
Gd15 Sn01 Gd04 152.91(3) 130_545 114
Gd15 Sn01 Gd04 72.40(14) 151_455 114
Gd16 Sn01 Gd04 78.96(11) 6 114
Gd05 Sn01 Gd04 152.16(4) 130_545 114
Gd05 Sn01 Gd04 76.10(10) 151_455 114
Co03 Sn01 Gd04 134.03(2) 74 6
Sn02 Sn01 Gd04 65.045(18) . 6
Gd15 Sn01 Gd04 72.40(14) 130_545 6
Gd15 Sn01 Gd04 152.91(3) 151_455 6
Gd16 Sn01 Gd04 78.96(11) 6 6
Gd05 Sn01 Gd04 76.10(10) 130_545 6
Gd05 Sn01 Gd04 152.16(4) 151_455 6
Gd04 Sn01 Gd04 89.20(3) 114 6
Co03 Sn01 Gd06 111.16(14) 74 6
Sn02 Sn01 Gd06 135.03(12) . 6
Gd15 Sn01 Gd06 74.74(14) 130_545 6
Gd15 Sn01 Gd06 74.74(14) 151_455 6
Gd16 Sn01 Gd06 6.97(8) 6 6
Gd05 Sn01 Gd06 71.31(11) 130_545 6
Gd05 Sn01 Gd06 71.31(11) 151_455 6
Gd04 Sn01 Gd06 83.87(8) 114 6
Gd04 Sn01 Gd06 83.87(8) 6 6
Co03 Sn01 Gd02 62.70(7) 74 59
Sn02 Sn01 Gd02 63.24(2) . 59
Gd15 Sn01 Gd02 127.16(4) 130_545 59
Gd15 Sn01 Gd02 70.25(15) 151_455 59
Gd16 Sn01 Gd02 145.96(3) 6 59
Gd05 Sn01 Gd02 127.95(3) 130_545 59
Gd05 Sn01 Gd02 74.16(11) 151_455 59
Gd04 Sn01 Gd02 79.759(18) 114 59
Gd04 Sn01 Gd02 126.93(3) 6 59
Gd06 Sn01 Gd02 144.41(4) 6 59
Co03 Sn01 Gd02 62.70(7) 74 36
Sn02 Sn01 Gd02 63.24(2) . 36
Gd15 Sn01 Gd02 70.25(15) 130_545 36
Gd15 Sn01 Gd02 127.16(4) 151_455 36
Gd16 Sn01 Gd02 145.96(3) 6 36
Gd05 Sn01 Gd02 74.16(11) 130_545 36
Gd05 Sn01 Gd02 127.95(3) 151_455 36
Gd04 Sn01 Gd02 126.93(3) 114 36
Gd04 Sn01 Gd02 79.759(18) 6 36
Gd06 Sn01 Gd02 144.41(4) 6 36
Gd02 Sn01 Gd02 67.34(3) 59 36
Co01 Sn02 Sn01 127.13(5) . .
Co01 Sn02 Gd01 118.05(5) . .
Sn01 Sn02 Gd01 114.83(3) . .
Co01 Sn02 Sn06 54.11(5) . .
Sn01 Sn02 Sn06 178.76(4) . .
Gd01 Sn02 Sn06 63.93(3) . .
Co01 Sn02 Gd02 73.06(4) . 36
Sn01 Sn02 Gd02 63.59(2) . 36
Gd01 Sn02 Gd02 145.480(14) . 36
Sn06 Sn02 Gd02 117.38(3) . 36
Co01 Sn02 Gd02 73.06(4) . 59
Sn01 Sn02 Gd02 63.59(2) . 59
Gd01 Sn02 Gd02 145.480(14) . 59
Sn06 Sn02 Gd02 117.38(3) . 59
Gd02 Sn02 Gd02 67.58(3) 36 59
Co01 Sn02 Gd03 68.42(2) . 6
Sn01 Sn02 Gd03 119.095(15) . 6
Gd01 Sn02 Gd03 83.127(18) . 6
Sn06 Sn02 Gd03 61.045(15) . 6
Gd02 Sn02 Gd03 70.593(16) 36 6
Gd02 Sn02 Gd03 129.35(3) 59 6
Co01 Sn02 Gd03 68.42(2) . 5
Sn01 Sn02 Gd03 119.095(15) . 5
Gd01 Sn02 Gd03 83.127(18) . 5
Sn06 Sn02 Gd03 61.045(15) . 5
Gd02 Sn02 Gd03 129.35(3) 36 5
Gd02 Sn02 Gd03 70.593(16) 59 5
Gd03 Sn02 Gd03 120.65(3) 6 5
Co01 Sn02 Gd04 137.053(14) . 114
Sn01 Sn02 Gd04 61.364(19) . 114
Gd01 Sn02 Gd04 72.38(2) . 114
Sn06 Sn02 Gd04 117.85(3) . 114
Gd02 Sn02 Gd04 123.69(3) 36 114
Gd02 Sn02 Gd04 78.385(18) 59 114
Gd03 Sn02 Gd04 151.08(3) 6 114
Gd03 Sn02 Gd04 72.192(14) 5 114
Co01 Sn02 Gd04 137.053(14) . 6
Sn01 Sn02 Gd04 61.364(19) . 6
Gd01 Sn02 Gd04 72.38(2) . 6
Sn06 Sn02 Gd04 117.85(3) . 6
Gd02 Sn02 Gd04 78.385(18) 36 6
Gd02 Sn02 Gd04 123.69(3) 59 6
Gd03 Sn02 Gd04 72.192(14) 6 6
Gd03 Sn02 Gd04 151.08(3) 5 6
Gd04 Sn02 Gd04 85.64(3) 114 6
Gd02 Sn03 Gd02 132.31(5) . 98_556
Gd02 Sn03 Gd04 80.164(16) . 39
Gd02 Sn03 Gd04 80.164(16) 98_556 39
Gd02 Sn03 Gd04 80.164(16) . 147
Gd02 Sn03 Gd04 80.164(16) 98_556 147
Gd04 Sn03 Gd04 130.00(4) 39 147
Gd02 Sn03 Gd03 138.639(12) . 124
Gd02 Sn03 Gd03 70.515(12) 98_556 124
Gd04 Sn03 Gd03 69.953(11) 39 124
Gd04 Sn03 Gd03 141.140(11) 147 124
Gd02 Sn03 Gd03 138.639(12) . 147
Gd02 Sn03 Gd03 70.515(12) 98_556 147
Gd04 Sn03 Gd03 141.140(11) 39 147
Gd04 Sn03 Gd03 69.953(11) 147 147
Gd03 Sn03 Gd03 76.44(2) 124 147
Gd02 Sn03 Gd03 70.515(12) . 27
Gd02 Sn03 Gd03 138.639(12) 98_556 27
Gd04 Sn03 Gd03 69.953(11) 39 27
Gd04 Sn03 Gd03 141.140(11) 147 27
Gd03 Sn03 Gd03 72.69(2) 124 27
Gd03 Sn03 Gd03 117.90(4) 147 27
Gd02 Sn03 Gd03 70.515(12) . 52
Gd02 Sn03 Gd03 138.639(12) 98_556 52
Gd04 Sn03 Gd03 141.140(11) 39 52
Gd04 Sn03 Gd03 69.953(11) 147 52
Gd03 Sn03 Gd03 117.90(4) 124 52
Gd03 Sn03 Gd03 72.69(2) 147 52
Gd03 Sn03 Gd03 76.44(2) 27 52
Gd02 Sn03 Gd15 66.15(2) . .
Gd02 Sn03 Gd15 66.15(2) 98_556 .
Gd04 Sn03 Gd15 65.00(2) 39 .
Gd04 Sn03 Gd15 65.00(2) 147 .
Gd03 Sn03 Gd15 121.048(18) 124 .
Gd03 Sn03 Gd15 121.048(18) 147 .
Gd03 Sn03 Gd15 121.048(18) 27 .
Gd03 Sn03 Gd15 121.048(18) 52 .
Co02 Sn04 Co02 18.66(12) 98 .
Co02 Sn04 Gd03 148.53(6) 98 .
Co02 Sn04 Gd03 129.88(6) . .
Co02 Sn04 Gd03 129.88(6) 98 98
Co02 Sn04 Gd03 148.53(6) . 98
Gd03 Sn04 Gd03 81.59(3) . 98
Co02 Sn04 Gd01 55.68(5) 98 106
Co02 Sn04 Gd01 69.43(5) . 106
Gd03 Sn04 Gd01 141.18(2) . 106
Gd03 Sn04 Gd01 85.584(15) 98 106
Co02 Sn04 Gd01 55.68(5) 98 103
Co02 Sn04 Gd01 69.43(5) . 103
Gd03 Sn04 Gd01 141.18(2) . 103
Gd03 Sn04 Gd01 85.584(15) 98 103
Gd01 Sn04 Gd01 73.23(3) 106 103
Co02 Sn04 Gd01 69.43(5) 98 5
Co02 Sn04 Gd01 55.68(5) . 5
Gd03 Sn04 Gd01 85.584(15) . 5
Gd03 Sn04 Gd01 141.18(2) 98 5
Gd01 Sn04 Gd01 124.75(4) 106 5
Gd01 Sn04 Gd01 81.86(3) 103 5
Co02 Sn04 Gd01 69.43(5) 98 6
Co02 Sn04 Gd01 55.68(5) . 6
Gd03 Sn04 Gd01 85.584(15) . 6
Gd03 Sn04 Gd01 141.18(2) 98 6
Gd01 Sn04 Gd01 81.86(3) 106 6
Gd01 Sn04 Gd01 124.75(4) 103 6
Gd01 Sn04 Gd01 73.23(3) 5 6
Co02 Sn04 Gd04 114.220(19) 98 .
Co02 Sn04 Gd04 114.220(19) . .
Gd03 Sn04 Gd04 71.655(17) . .
Gd03 Sn04 Gd04 71.656(17) 98 .
Gd01 Sn04 Gd04 137.328(11) 106 .
Gd01 Sn04 Gd04 69.532(13) 103 .
Gd01 Sn04 Gd04 69.532(13) 5 .
Gd01 Sn04 Gd04 137.328(11) 6 .
Co02 Sn04 Gd04 114.220(19) 98 109
Co02 Sn04 Gd04 114.220(19) . 109
Gd03 Sn04 Gd04 71.655(17) . 109
Gd03 Sn04 Gd04 71.655(17) 98 109
Gd01 Sn04 Gd04 69.532(13) 106 109
Gd01 Sn04 Gd04 137.328(11) 103 109
Gd01 Sn04 Gd04 137.328(11) 5 109
Gd01 Sn04 Gd04 69.532(13) 6 109
Gd04 Sn04 Gd04 130.87(4) . 109
Co01 Sn05 Co01 60.14(7) 82 79
Co01 Sn05 Co01 142.18(8) 82 6
Co01 Sn05 Co01 106.73(7) 79 6
Co01 Sn05 Co01 106.73(7) 82 5
Co01 Sn05 Co01 142.18(8) 79 5
Co01 Sn05 Co01 60.14(7) 6 5
Co01 Sn05 Co04 104.57(5) 82 52
Co01 Sn05 Co04 53.37(4) 79 52
Co01 Sn05 Co04 53.37(4) 6 52
Co01 Sn05 Co04 104.57(5) 5 52
Co01 Sn05 Co04 53.37(4) 82 27
Co01 Sn05 Co04 104.57(5) 79 27
Co01 Sn05 Co04 104.57(5) 6 27
Co01 Sn05 Co04 53.37(4) 5 27
Co04 Sn05 Co04 115.64(11) 52 27
Co01 Sn05 Gd03 142.00(4) 82 .
Co01 Sn05 Gd03 142.00(4) 79 .
Co01 Sn05 Gd03 71.42(3) 6 .
Co01 Sn05 Gd03 71.42(3) 5 .
Co04 Sn05 Gd03 112.69(3) 52 .
Co04 Sn05 Gd03 112.69(3) 27 .
Co01 Sn05 Gd03 71.42(3) 82 74
Co01 Sn05 Gd03 71.42(3) 79 74
Co01 Sn05 Gd03 142.00(4) 6 74
Co01 Sn05 Gd03 142.00(4) 5 74
Co04 Sn05 Gd03 112.69(3) 52 74
Co04 Sn05 Gd03 112.69(3) 27 74
Gd03 Sn05 Gd03 87.18(4) . 74
Co01 Sn05 Gd07 71.09(4) 82 .
Co01 Sn05 Gd07 71.09(4) 79 .
Co01 Sn05 Gd07 71.09(4) 6 .
Co01 Sn05 Gd07 71.09(4) 5 .
Co04 Sn05 Gd07 57.82(5) 52 .
Co04 Sn05 Gd07 57.82(5) 27 .
Gd03 Sn05 Gd07 136.410(18) . .
Gd03 Sn05 Gd07 136.410(18) 74 .
Co01 Sn05 Gd02 126.24(3) 82 27
Co01 Sn05 Gd02 71.52(4) 79 27
Co01 Sn05 Gd02 71.52(4) 6 27
Co01 Sn05 Gd02 126.24(3) 5 27
Co04 Sn05 Gd02 57.21(5) 52 27
Co04 Sn05 Gd02 172.85(6) 27 27
Gd03 Sn05 Gd02 72.157(18) . 27
Gd03 Sn05 Gd02 72.157(18) 74 27
Gd07 Sn05 Gd02 115.03(2) . 27
Co01 Sn05 Gd02 71.52(4) 82 52
Co01 Sn05 Gd02 126.24(3) 79 52
Co01 Sn05 Gd02 126.24(3) 6 52
Co01 Sn05 Gd02 71.52(4) 5 52
Co04 Sn05 Gd02 172.85(6) 52 52
Co04 Sn05 Gd02 57.21(5) 27 52
Gd03 Sn05 Gd02 72.157(18) . 52
Gd03 Sn05 Gd02 72.157(18) 74 52
Gd07 Sn05 Gd02 115.03(2) . 52
Gd02 Sn05 Gd02 129.95(4) 27 52
Co01 Sn06 Co01 57.93(6) 6 5
Co01 Sn06 Co01 57.93(6) 6 .
Co01 Sn06 Co01 57.93(6) 5 .
Co01 Sn06 Sn02 50.70(4) 6 6
Co01 Sn06 Sn02 101.64(4) 5 6
Co01 Sn06 Sn02 101.64(4) . 6
Co01 Sn06 Sn02 101.64(4) 6 5
Co01 Sn06 Sn02 50.70(4) 5 5
Co01 Sn06 Sn02 101.64(4) . 5
Sn02 Sn06 Sn02 119.156(9) 6 5
Co01 Sn06 Sn02 101.64(4) 6 .
Co01 Sn06 Sn02 101.64(4) 5 .
Co01 Sn06 Sn02 50.70(4) . .
Sn02 Sn06 Sn02 119.156(9) 6 .
Sn02 Sn06 Sn02 119.156(9) 5 .
Co01 Sn06 Gd03 115.47(5) 6 6
Co01 Sn06 Gd03 66.45(2) 5 6
Co01 Sn06 Gd03 66.45(2) . 6
Sn02 Sn06 Gd03 166.16(5) 6 6
Sn02 Sn06 Gd03 59.598(4) 5 6
Sn02 Sn06 Gd03 59.598(4) . 6
Co01 Sn06 Gd03 66.45(2) 6 5
Co01 Sn06 Gd03 115.47(5) 5 5
Co01 Sn06 Gd03 66.45(2) . 5
Sn02 Sn06 Gd03 59.598(4) 6 5
Sn02 Sn06 Gd03 166.16(5) 5 5
Sn02 Sn06 Gd03 59.598(4) . 5
Gd03 Sn06 Gd03 117.836(13) 6 5
Co01 Sn06 Gd03 66.45(2) 6 .
Co01 Sn06 Gd03 66.45(2) 5 .
Co01 Sn06 Gd03 115.47(5) . .
Sn02 Sn06 Gd03 59.598(4) 6 .
Sn02 Sn06 Gd03 59.598(4) 5 .
Sn02 Sn06 Gd03 166.16(5) . .
Gd03 Sn06 Gd03 117.836(13) 6 .
Gd03 Sn06 Gd03 117.836(13) 5 .
Co01 Sn06 Gd01 106.37(4) 6 6
Co01 Sn06 Gd01 144.772(12) 5 6
Co01 Sn06 Gd01 144.772(12) . 6
Sn02 Sn06 Gd01 55.677(19) 6 6
Sn02 Sn06 Gd01 112.87(3) 5 6
Sn02 Sn06 Gd01 112.87(3) . 6
Gd03 Sn06 Gd01 138.16(4) 6 6
Gd03 Sn06 Gd01 78.405(16) 5 6
Gd03 Sn06 Gd01 78.405(16) . 6
Co01 Sn06 Gd01 144.772(12) 6 5
Co01 Sn06 Gd01 106.37(4) 5 5
Co01 Sn06 Gd01 144.772(12) . 5
Sn02 Sn06 Gd01 112.87(3) 6 5
Sn02 Sn06 Gd01 55.677(19) 5 5
Sn02 Sn06 Gd01 112.87(3) . 5
Gd03 Sn06 Gd01 78.405(16) 6 5
Gd03 Sn06 Gd01 138.16(4) 5 5
Gd03 Sn06 Gd01 78.405(16) . 5
Gd01 Sn06 Gd01 67.05(3) 6 5
Co01 Sn06 Gd01 144.772(12) 6 .
Co01 Sn06 Gd01 144.772(12) 5 .
Co01 Sn06 Gd01 106.37(4) . .
Sn02 Sn06 Gd01 112.87(3) 6 .
Sn02 Sn06 Gd01 112.87(3) 5 .
Sn02 Sn06 Gd01 55.677(19) . .
Gd03 Sn06 Gd01 78.405(16) 6 .
Gd03 Sn06 Gd01 78.405(16) 5 .
Gd03 Sn06 Gd01 138.16(4) . .
Gd01 Sn06 Gd01 67.05(3) 6 .
Gd01 Sn06 Gd01 67.05(3) 5 .
Co02 Sn07 Co02 63.83(14) 12 3
Co02 Sn07 Co02 20.38(13) 12 106
Co02 Sn07 Co02 83.46(5) 3 106
Co02 Sn07 Co02 83.46(5) 12 100
Co02 Sn07 Co02 20.38(13) 3 100
Co02 Sn07 Co02 102.31(13) 106 100
Co02 Sn07 Co02 102.31(13) 12 .
Co02 Sn07 Co02 140.54(15) 3 .
Co02 Sn07 Co02 83.46(5) 106 .
Co02 Sn07 Co02 135.19(15) 100 .
Co02 Sn07 Co02 135.19(15) 12 104
Co02 Sn07 Co02 83.46(5) 3 104
Co02 Sn07 Co02 140.54(15) 106 104
Co02 Sn07 Co02 63.83(14) 100 104
Co02 Sn07 Co02 83.46(5) . 104
Co02 Sn07 Co02 83.46(5) 12 98
Co02 Sn07 Co02 135.19(15) 3 98
Co02 Sn07 Co02 63.83(14) 106 98
Co02 Sn07 Co02 140.54(15) 100 98
Co02 Sn07 Co02 20.38(13) . 98
Co02 Sn07 Co02 102.31(13) 104 98
Co02 Sn07 Co02 140.54(15) 12 6
Co02 Sn07 Co02 102.31(13) 3 6
Co02 Sn07 Co02 135.19(15) 106 6
Co02 Sn07 Co02 83.46(5) 100 6
Co02 Sn07 Co02 63.83(14) . 6
Co02 Sn07 Co02 20.38(13) 104 6
Co02 Sn07 Co02 83.46(5) 98 6
Co02 Sn07 Co06 33.07(7) 12 3
Co02 Sn07 Co06 33.07(7) 3 3
Co02 Sn07 Co06 51.15(7) 106 3
Co02 Sn07 Co06 51.15(7) 100 3
Co02 Sn07 Co06 118.32(13) . 3
Co02 Sn07 Co06 105.28(11) 104 3
Co02 Sn07 Co06 105.28(11) 98 3
Co02 Sn07 Co06 118.32(13) 6 3
Co02 Sn07 Co06 105.28(11) 12 100
Co02 Sn07 Co06 51.15(7) 3 100
Co02 Sn07 Co06 118.32(13) 106 100
Co02 Sn07 Co06 33.07(7) 100 100
Co02 Sn07 Co06 105.28(11) . 100
Co02 Sn07 Co06 33.07(7) 104 100
Co02 Sn07 Co06 118.32(13) 98 100
Co02 Sn07 Co06 51.15(7) 6 100
Co06 Sn07 Co06 73.14(11) 3 100
Co02 Sn07 Co06 51.15(7) 12 98
Co02 Sn07 Co06 105.28(11) 3 98
Co02 Sn07 Co06 33.07(7) 106 98
Co02 Sn07 Co06 118.32(13) 100 98
Co02 Sn07 Co06 51.15(7) . 98
Co02 Sn07 Co06 118.32(13) 104 98
Co02 Sn07 Co06 33.07(7) 98 98
Co02 Sn07 Co06 105.28(11) 6 98
Co06 Sn07 Co06 73.14(11) 3 98
Co06 Sn07 Co06 114.8(2) 100 98
Co02 Sn07 Co06 118.32(13) 12 .
Co02 Sn07 Co06 118.32(13) 3 .
Co02 Sn07 Co06 105.28(11) 106 .
Co02 Sn07 Co06 105.28(11) 100 .
Co02 Sn07 Co06 33.07(7) . .
Co02 Sn07 Co06 51.15(7) 104 .
Co02 Sn07 Co06 51.15(7) 98 .
Co02 Sn07 Co06 33.07(7) 6 .
Co06 Sn07 Co06 114.8(2) 3 .
Co06 Sn07 Co06 73.14(11) 100 .
Co06 Sn07 Co06 73.14(11) 98 .
Sn07 Sn08 Gd04 109.80(3) . 113
Sn07 Sn08 Gd04 109.80(3) . .
Gd04 Sn08 Gd04 83.411(18) 113 .
Sn07 Sn08 Gd04 109.80(3) . 19
Gd04 Sn08 Gd04 140.40(6) 113 19
Gd04 Sn08 Gd04 83.411(18) . 19
Sn07 Sn08 Gd04 109.80(3) . 3
Gd04 Sn08 Gd04 83.411(18) 113 3
Gd04 Sn08 Gd04 140.40(6) . 3
Gd04 Sn08 Gd04 83.411(18) 19 3
Sn07 Sn08 Gd01 57.64(3) . 9
Gd04 Sn08 Gd01 138.013(15) 113 9
Gd04 Sn08 Gd01 138.013(15) . 9
Gd04 Sn08 Gd01 67.625(11) 19 9
Gd04 Sn08 Gd01 67.625(11) 3 9
Sn07 Sn08 Gd01 57.64(3) . 103
Gd04 Sn08 Gd01 138.013(15) 113 103
Gd04 Sn08 Gd01 67.625(11) . 103
Gd04 Sn08 Gd01 67.625(11) 19 103
Gd04 Sn08 Gd01 138.013(15) 3 103
Gd01 Sn08 Gd01 73.35(2) 9 103
Sn07 Sn08 Gd01 57.64(3) . 107
Gd04 Sn08 Gd01 67.625(11) 113 107
Gd04 Sn08 Gd01 138.013(15) . 107
Gd04 Sn08 Gd01 138.013(15) 19 107
Gd04 Sn08 Gd01 67.625(11) 3 107
Gd01 Sn08 Gd01 73.35(2) 9 107
Gd01 Sn08 Gd01 115.28(5) 103 107
Sn07 Sn08 Gd01 57.64(3) . 5
Gd04 Sn08 Gd01 67.625(11) 113 5
Gd04 Sn08 Gd01 67.625(11) . 5
Gd04 Sn08 Gd01 138.013(15) 19 5
Gd04 Sn08 Gd01 138.013(15) 3 5
Gd01 Sn08 Gd01 115.28(5) 9 5
Gd01 Sn08 Gd01 73.35(2) 103 5
Gd01 Sn08 Gd01 73.35(2) 107 5
Sn07 Sn08 Gd16 180.0 . .
Gd04 Sn08 Gd16 70.20(3) 113 .
Gd04 Sn08 Gd16 70.20(3) . .
Gd04 Sn08 Gd16 70.20(3) 19 .
Gd04 Sn08 Gd16 70.20(3) 3 .
Gd01 Sn08 Gd16 122.36(3) 9 .
Gd01 Sn08 Gd16 122.36(3) 103 .
Gd01 Sn08 Gd16 122.36(3) 107 .
Gd01 Sn08 Gd16 122.36(3) 5 .
Co07 Sn09 Co07 87.1(15) 78 53
Co07 Sn09 Co07 87.1(15) 78 25
Co07 Sn09 Co07 87.1(15) 53 25
Co07 Sn09 Co05 57.3(11) 78 53
Co07 Sn09 Co05 44.2(12) 53 53
Co07 Sn09 Co05 57.3(11) 25 53
Co07 Sn09 Co05 57.3(11) 78 25
Co07 Sn09 Co05 57.3(11) 53 25
Co07 Sn09 Co05 44.2(12) 25 25
Co05 Sn09 Co05 14.8(10) 53 25
Co07 Sn09 Co05 44.2(11) 78 78
Co07 Sn09 Co05 57.3(11) 53 78
Co07 Sn09 Co05 57.3(11) 25 78
Co05 Sn09 Co05 14.8(10) 53 78
Co05 Sn09 Co05 14.8(10) 25 78
Co07 Sn09 Co03 127.3(10) 78 .
Co07 Sn09 Co03 127.3(10) 53 .
Co07 Sn09 Co03 127.3(10) 25 .
Co05 Sn09 Co03 171.5(6) 53 .
Co05 Sn09 Co03 171.5(6) 25 .
Co05 Sn09 Co03 171.5(6) 78 .
Co07 Sn09 Co05 59.8(11) 78 174_556
Co07 Sn09 Co05 49.4(10) 53 174_556
Co07 Sn09 Co05 49.4(10) 25 174_556
Co05 Sn09 Co05 7.9(5) 53 174_556
Co05 Sn09 Co05 7.9(5) 25 174_556
Co05 Sn09 Co05 15.6(9) 78 174_556
Co03 Sn09 Co05 172.9(4) . 174_556
Co07 Sn09 Co05 49.4(10) 78 149_565
Co07 Sn09 Co05 59.8(11) 53 149_565
Co07 Sn09 Co05 49.4(10) 25 149_565
Co05 Sn09 Co05 15.6(9) 53 149_565
Co05 Sn09 Co05 7.9(5) 25 149_565
Co05 Sn09 Co05 7.9(5) 78 149_565
Co03 Sn09 Co05 172.9(4) . 149_565
Co05 Sn09 Co05 12.2(7) 174_556 149_565
Co07 Sn09 Co05 49.4(10) 78 121_655
Co07 Sn09 Co05 49.4(10) 53 121_655
Co07 Sn09 Co05 59.8(11) 25 121_655
Co05 Sn09 Co05 7.9(5) 53 121_655
Co05 Sn09 Co05 15.6(9) 25 121_655
Co05 Sn09 Co05 7.9(5) 78 121_655
Co03 Sn09 Co05 172.9(4) . 121_655
Co05 Sn09 Co05 12.2(7) 174_556 121_655
Co05 Sn09 Co05 12.2(7) 149_565 121_655
Co07 Sn09 Gd05 166.7(11) 78 169_556
Co07 Sn09 Gd05 83.3(6) 53 169_556
Co07 Sn09 Gd05 83.3(6) 25 169_556
Co05 Sn09 Gd05 109.5(4) 53 169_556
Co05 Sn09 Gd05 109.5(4) 25 169_556
Co05 Sn09 Gd05 122.5(6) 78 169_556
Co03 Sn09 Gd05 66.0(3) . 169_556
Co05 Sn09 Gd05 106.9(4) 174_556 169_556
Co05 Sn09 Gd05 117.4(3) 149_565 169_556
Co05 Sn09 Gd05 117.4(3) 121_655 169_556
Co07 Sn09 Gd05 83.3(6) 78 150_565
Co07 Sn09 Gd05 166.7(11) 53 150_565
Co07 Sn09 Gd05 83.3(6) 25 150_565
Co05 Sn09 Gd05 122.5(6) 53 150_565
Co05 Sn09 Gd05 109.5(4) 25 150_565
Co05 Sn09 Gd05 109.5(4) 78 150_565
Co03 Sn09 Gd05 66.0(3) . 150_565
Co05 Sn09 Gd05 117.4(3) 174_556 150_565
Co05 Sn09 Gd05 106.9(4) 149_565 150_565
Co05 Sn09 Gd05 117.4(3) 121_655 150_565
Gd05 Sn09 Gd05 104.6(3) 169_556 150_565
Co03 Sn19 Co07 135.0(15) . 78
Co03 Sn19 Co07 135.0(15) . 53
Co07 Sn19 Co07 75(2) 78 53
Co03 Sn19 Co07 135.0(15) . 25
Co07 Sn19 Co07 75(2) 78 25
Co07 Sn19 Co07 75(2) 53 25
Co03 Sn19 Gd05 74.0(15) . 125_655
Co07 Sn19 Gd05 81.7(7) 78 125_655
Co07 Sn19 Gd05 81.7(7) 53 125_655
Co07 Sn19 Gd05 151(3) 25 125_655
Co03 Sn19 Gd05 74.0(15) . 150_565
Co07 Sn19 Gd05 81.7(7) 78 150_565
Co07 Sn19 Gd05 151(3) 53 150_565
Co07 Sn19 Gd05 81.7(7) 25 150_565
Gd05 Sn19 Gd05 112.7(13) 125_655 150_565
Co03 Sn19 Gd05 74.0(15) . 169_556
Co07 Sn19 Gd05 151(3) 78 169_556
Co07 Sn19 Gd05 81.7(7) 53 169_556
Co07 Sn19 Gd05 81.7(7) 25 169_556
Gd05 Sn19 Gd05 112.7(13) 125_655 169_556
Gd05 Sn19 Gd05 112.7(13) 150_565 169_556
Co03 Sn19 Co05 172.7(5) . 78
Co07 Sn19 Co05 37.7(14) 78 78
Co07 Sn19 Co05 48.9(16) 53 78
Co07 Sn19 Co05 48.9(16) 25 78
Gd05 Sn19 Co05 102.3(14) 125_655 78
Gd05 Sn19 Co05 102.3(14) 150_565 78
Gd05 Sn19 Co05 113.3(18) 169_556 78
Co03 Sn19 Co05 172.7(5) . 25
Co07 Sn19 Co05 48.9(16) 78 25
Co07 Sn19 Co05 48.9(16) 53 25
Co07 Sn19 Co05 37.7(14) 25 25
Gd05 Sn19 Co05 113.3(18) 125_655 25
Gd05 Sn19 Co05 102.3(14) 150_565 25
Gd05 Sn19 Co05 102.3(14) 169_556 25
Co05 Sn19 Co05 12.5(9) 78 25
Co03 Sn19 Co05 172.7(5) . 53
Co07 Sn19 Co05 48.9(16) 78 53
Co07 Sn19 Co05 37.7(14) 53 53
Co07 Sn19 Co05 48.9(16) 25 53
Gd05 Sn19 Co05 102.3(14) 125_655 53
Gd05 Sn19 Co05 113.3(18) 150_565 53
Gd05 Sn19 Co05 102.3(14) 169_556 53
Co05 Sn19 Co05 12.5(9) 78 53
Co05 Sn19 Co05 12.5(9) 25 53
Co03 Sn19 Gd15 70.9(14) . 150_565
Co07 Sn19 Gd15 84.1(7) 78 150_565
Co07 Sn19 Gd15 154(3) 53 150_565
Co07 Sn19 Gd15 84.1(7) 25 150_565
Gd05 Sn19 Gd15 111.3(13) 125_655 150_565
Gd05 Sn19 Gd15 3.10(13) 150_565 150_565
Gd05 Sn19 Gd15 111.3(13) 169_556 150_565
Co05 Sn19 Gd15 105.4(13) 78 150_565
Co05 Sn19 Gd15 105.4(13) 25 150_565
Co05 Sn19 Gd15 116.4(16) 53 150_565
Co03 Sn19 Gd15 70.9(14) . 125_655
Co07 Sn19 Gd15 84.1(7) 78 125_655
Co07 Sn19 Gd15 84.1(7) 53 125_655
Co07 Sn19 Gd15 154(3) 25 125_655
Gd05 Sn19 Gd15 3.10(13) 125_655 125_655
Gd05 Sn19 Gd15 111.3(13) 150_565 125_655
Gd05 Sn19 Gd15 111.3(13) 169_556 125_655
Co05 Sn19 Gd15 105.4(13) 78 125_655
Co05 Sn19 Gd15 116.4(16) 25 125_655
Co05 Sn19 Gd15 105.4(13) 53 125_655
Gd15 Sn19 Gd15 109.8(13) 150_565 125_655

loop_
_geom_bond_atom_site_label_1
_geom_bond_atom_site_label_2
_geom_bond_distance
_geom_bond_site_symmetry_2
Gd01 Co02 2.794(2) 6
Gd01 Co02 2.794(2) 5
Gd01 Co06 2.988(4) .
Gd01 Sn02 3.0983(10) .
Gd01 Sn04 3.1205(6) 6
Gd01 Sn04 3.1205(6) 5
Gd01 Sn07 3.2103(10) 6
Gd01 Sn06 3.3700(13) .
Gd01 Co02 3.401(3) 105
Gd01 Co02 3.401(3) 104
Gd01 Sn08 3.4228(11) 6
Gd02 Co04 3.011(2) 74
Gd02 Co03 3.095(3) 74
Gd02 Sn03 3.1043(8) .
Gd02 Sn02 3.2627(7) 36
Gd02 Sn02 3.2627(7) 59
Gd02 Sn01 3.2727(9) 36
Gd02 Sn01 3.2727(9) 59
Gd02 Sn05 3.3312(8) 27
Gd03 Sn05 3.0681(10) .
Gd03 Sn04 3.1014(10) .
Gd03 Sn02 3.2697(6) 6
Gd03 Sn02 3.2697(6) 5
Gd03 Sn06 3.3171(7) .
Gd03 Co01 3.3509(11) 6
Gd03 Co01 3.3509(10) 5
Gd03 Sn03 3.4192(8) 147_554
Gd03 Sn03 3.4192(8) 27
Gd04 Sn01 3.1896(8) 103
Gd04 Sn01 3.1896(8) 5
Gd04 Sn02 3.2949(7) 103
Gd04 Sn02 3.2949(7) 5
Gd04 Sn03 3.3263(8) 147_554
Gd04 Sn08 3.3662(9) .
Gd04 Sn04 3.4845(8) .
Gd05 Sn19 3.02(2) 74
Gd05 Sn19 3.02(2) 169_556
Gd05 Sn01 3.1355(9) 153
Gd05 Sn01 3.1355(9) 128
Gd05 Sn01 3.1355(9) 36
Gd05 Sn01 3.1355(9) 59
Gd05 Sn09 3.173(9) 74
Gd05 Sn09 3.173(9) 169_556
Gd05 Co03 3.266(2) 74
Gd05 Co03 3.266(2) 169_556
Gd15 Sn01 3.1210(5) 153
Gd15 Sn01 3.1210(5) 128
Gd15 Sn01 3.1210(5) 36
Gd15 Sn01 3.1210(5) 59
Gd15 Sn19 3.24(3) 74
Gd15 Sn19 3.24(3) 169_556
Gd15 Co03 3.316(3) 74
Gd15 Co03 3.316(3) 169_556
Gd15 Sn09 3.417(11) 74
Gd15 Sn09 3.417(11) 169_556
Gd06 Co07 2.22(4) .
Gd06 Sn01 3.2000(18) 9
Gd06 Sn01 3.2000(18) 107
Gd06 Sn01 3.2000(18) 103
Gd06 Sn01 3.2000(18) 5
Gd16 Co07 2.61(4) .
Gd16 Sn01 3.1297(13) 9
Gd16 Sn01 3.1297(13) 107
Gd16 Sn01 3.1297(13) 103
Gd16 Sn01 3.1297(13) 5
Gd07 Co04 3.016(3) .
Gd07 Co04 3.016(3) 52
Gd07 Co04 3.016(3) 27
Gd07 Co04 3.016(3) 74
Gd07 Sn05 3.2912(11) 82
Gd07 Sn05 3.2912(11) 79
Gd07 Sn05 3.2912(11) 6
Gd07 Sn05 3.2912(11) 5
Gd07 Sn05 3.2912(11) 27
Gd07 Sn05 3.2912(11) .
Gd07 Co01 3.4894(17) .
Gd07 Co01 3.4895(17) 5
Gd08 Co06 2.985(6) 97
Gd08 Co06 2.985(6) .
Gd08 Co06 2.985(6) 4
Gd08 Co06 2.985(6) 3
Gd08 Co06 2.985(6) 2
Gd08 Co06 2.985(6) 100
Gd08 Co06 2.985(6) 99
Gd08 Co06 2.985(6) 98
Gd08 Sn07 3.2814(18) 102
Gd08 Sn07 3.2814(18) 6
Gd08 Sn07 3.2814(18) 101
Gd08 Sn07 3.2814(18) 5
Co01 Co04 2.5046(18) 74
Co01 Sn02 2.6106(18) .
Co01 Sn05 2.6419(9) 6
Co01 Sn05 2.6419(9) 5
Co01 Co01 2.647(3) 6
Co01 Co01 2.647(3) 5
Co01 Sn06 2.733(2) .
Co01 Gd03 3.3509(11) 6
Co01 Gd03 3.3509(11) 5
Co02 Co02 0.920(6) 98
Co02 Co06 1.588(3) .
Co02 Co06 2.386(3) 98
Co02 Sn07 2.6000(15) 5
Co02 Sn07 2.6000(15) .
Co02 Co02 2.749(5) 6
Co02 Co02 2.749(5) 5
Co02 Gd01 2.794(2) 5
Co02 Gd01 2.794(2) 6
Co02 Sn04 2.838(3) .
Co02 Gd01 3.401(3) 106
Co02 Gd01 3.401(3) 103
Co03 Sn19 2.33(8) .
Co03 Sn01 2.5594(8) 74
Co03 Sn01 2.5594(8) 33
Co03 Sn01 2.5594(8) 56
Co03 Sn09 2.793(15) .
Co03 Gd02 3.095(3) 74
Co03 Gd02 3.095(3) 56
Co03 Gd02 3.095(3) 33
Co03 Gd05 3.266(2) 169_556
Co03 Gd05 3.266(2) 125_655
Co03 Gd05 3.266(2) 150_565
Co03 Gd15 3.316(3) 169_556
Co04 Co01 2.5046(18) 33
Co04 Co01 2.5046(18) 56
Co04 Co01 2.5046(18) 74
Co04 Sn05 2.9099(12) 82
Co04 Sn05 2.9099(12) 79
Co04 Sn05 2.9099(12) 27
Co04 Gd02 3.011(2) 74
Co04 Gd02 3.011(2) 33
Co04 Gd02 3.011(2) 56
Co05 Co05 0.66(4) 150
Co05 Co05 0.66(4) 173
Co05 Co05 0.66(4) 54_554
Co05 Co05 0.66(4) 77_545
Co05 Co05 0.93(6) 97_655
Co05 Co07 1.88(5) .
Co05 Co07 2.39(4) 150
Co05 Co07 2.39(4) 173
Co05 Co07 2.39(4) 54_554
Co05 Co07 2.39(4) 77_545
Co05 Sn09 2.57(2) 25_544
Co05 Sn09 2.57(2) 27
Co06 Co02 1.588(3) 6
Co06 Co02 1.588(3) 5
Co06 Co02 2.386(3) 98
Co06 Co02 2.386(3) 105
Co06 Co02 2.386(3) 104
Co06 Sn07 2.893(3) 6
Co06 Sn07 2.893(3) 5
Co06 Sn07 2.893(3) .
Co06 Gd01 2.988(4) 5
Co07 Co05 2.39(4) 150
Co07 Co05 2.39(4) 173
Co07 Co05 2.39(4) 77_545
Co07 Co05 2.39(4) 54_554
Co07 Sn09 2.405(16) 27
Co07 Sn09 2.405(16) 25_544
Co07 Sn09 2.405(16) 124_554
Co07 Sn09 2.405(16) 122_545
Co07 Sn19 2.71(6) 27
Sn01 Co03 2.5594(8) 74
Sn01 Sn02 2.9248(12) .
Sn01 Gd15 3.1210(5) 130_545
Sn01 Gd15 3.1210(5) 151_455
Sn01 Gd16 3.1297(13) 6
Sn01 Gd05 3.1355(9) 130_545
Sn01 Gd05 3.1355(9) 151_455
Sn01 Gd04 3.1896(8) 114
Sn01 Gd04 3.1896(8) 6
Sn01 Gd06 3.2000(18) 6
Sn01 Gd02 3.2727(9) 59
Sn01 Gd02 3.2727(9) 36
Sn02 Sn06 3.2616(8) .
Sn02 Gd02 3.2627(7) 36
Sn02 Gd02 3.2627(7) 59
Sn02 Gd03 3.2697(6) 6
Sn02 Gd03 3.2697(6) 5
Sn02 Gd04 3.2949(7) 114
Sn02 Gd04 3.2949(7) 6
Sn03 Gd02 3.1043(8) 98_556
Sn03 Gd04 3.3263(8) 39
Sn03 Gd04 3.3263(8) 147
Sn03 Gd03 3.4192(8) 124
Sn03 Gd03 3.4192(8) 147
Sn03 Gd03 3.4192(8) 27
Sn03 Gd03 3.4192(8) 52
Sn04 Co02 2.838(3) 98
Sn04 Gd03 3.1014(10) 98
Sn04 Gd01 3.1205(6) 106
Sn04 Gd01 3.1205(6) 103
Sn04 Gd01 3.1205(6) 5
Sn04 Gd01 3.1205(6) 6
Sn04 Gd04 3.4845(8) 109
Sn05 Co01 2.6419(9) 82
Sn05 Co01 2.6419(9) 79
Sn05 Co01 2.6419(9) 6
Sn05 Co01 2.6419(9) 5
Sn05 Co04 2.9099(12) 52
Sn05 Co04 2.9099(12) 27
Sn05 Gd03 3.0681(10) 74
Sn05 Gd02 3.3312(8) 27
Sn05 Gd02 3.3312(8) 52
Sn06 Co01 2.733(2) 6
Sn06 Co01 2.733(2) 5
Sn06 Sn02 3.2616(8) 6
Sn06 Sn02 3.2616(8) 5
Sn06 Gd03 3.3171(7) 6
Sn06 Gd03 3.3171(7) 5
Sn06 Gd01 3.3700(13) 6
Sn06 Gd01 3.3700(13) 5
Sn07 Co02 2.6000(15) 12
Sn07 Co02 2.6000(15) 3
Sn07 Co02 2.6000(15) 106
Sn07 Co02 2.6000(15) 100
Sn07 Co02 2.6000(15) 104
Sn07 Co02 2.6000(15) 98
Sn07 Co02 2.6000(15) 6
Sn07 Co06 2.893(3) 3
Sn07 Co06 2.893(3) 100
Sn07 Co06 2.893(3) 98
Sn08 Gd04 3.3662(9) 113
Sn08 Gd04 3.3662(9) 19
Sn08 Gd04 3.3662(9) 3
Sn08 Gd01 3.4228(11) 9
Sn08 Gd01 3.4228(11) 103
Sn08 Gd01 3.4228(11) 107
Sn08 Gd01 3.4228(11) 5
Sn09 Co07 2.405(16) 78
Sn09 Co07 2.405(16) 53
Sn09 Co07 2.405(16) 25
Sn09 Co05 2.57(2) 53
Sn09 Co05 2.57(2) 25
Sn09 Co05 2.57(2) 78
Sn09 Co05 3.10(2) 174_556
Sn09 Co05 3.10(2) 149_565
Sn09 Co05 3.10(2) 121_655
Sn09 Gd05 3.173(9) 169_556
Sn09 Gd05 3.173(9) 150_565
Sn19 Co07 2.71(6) 78
Sn19 Co07 2.71(6) 53
Sn19 Co07 2.71(6) 25
Sn19 Gd05 3.02(2) 125_655
Sn19 Gd05 3.02(2) 150_565
Sn19 Gd05 3.02(2) 169_556
Sn19 Co05 3.02(8) 78
Sn19 Co05 3.02(8) 25
Sn19 Co05 3.02(8) 53
Sn19 Gd15 3.24(3) 150_565
Sn19 Gd15 3.24(3) 125_655
